data_4121281
loop_
_publ_author_name
'Anindita Das'
'Tao Li'
'Katsuyuki Nobusada'
'Chenjie Zeng'
'Nathaniel L. Rosi'
'Rongchao Jin'

_publ_section_title
;
 Nonsuperatomic [Au23(SC6H11)16]- Nanocluster Featuring Bipyramidal Au15
 Kernel and Trimeric Au3(SR)4 Motif
;
_journal_name_full 'Journal of the American Chemical Society'
_journal_page_first 18264
_journal_page_last 18267
_journal_paper_doi 10.1021/ja409177s
_journal_volume 135
_journal_year 2013
_chemical_formula_sum 'C128 H244 Au23 N S16'
_chemical_formula_weight 6840.43
_chemical_name_common Au23(SR)16
_chemical_name_systematic
; 
 ? 
;
_space_group_IT_number 68
_symmetry_cell_setting orthorhombic
_symmetry_space_group_name_Hall '-C 2a 2ac'
_symmetry_space_group_name_H-M 'C c c a :2'
_atom_sites_solution_hydrogens geom
_atom_sites_solution_primary direct
_atom_sites_solution_secondary difmap
_audit_creation_method SHELXL-97
_cell_angle_alpha 90.00
_cell_angle_beta 90.00
_cell_angle_gamma 90.00
_cell_formula_units_Z 16
_cell_length_a 33.2055(11)
_cell_length_b 64.785(2)
_cell_length_c 32.7759(11)
_cell_measurement_reflns_used 9809
_cell_measurement_temperature 299(2)
_cell_measurement_theta_max 41.765
_cell_measurement_theta_min 2.696
_cell_volume 70508(4)
_computing_cell_refinement 'Bruker APEX II'
_computing_data_collection 'Bruker APEX II'
_computing_data_reduction 'Bruker APEX II'
_computing_molecular_graphics 'Bruker SHELXTL'
_computing_publication_material 'Bruker SHELXTL'
_computing_structure_refinement 'SHELXL-97 (Sheldrick, 1997)'
_computing_structure_solution 'SHELXS-97 (Sheldrick, 1990)'
_diffrn_ambient_temperature 299(2)
_diffrn_measured_fraction_theta_full 0.998
_diffrn_measured_fraction_theta_max 0.998
_diffrn_measurement_device_type 'APEX II CCD'
_diffrn_measurement_method '\f and \w scans'
_diffrn_radiation_monochromator graphite
_diffrn_radiation_source 'IMuS micro-focus source'
_diffrn_radiation_type CuK\a
_diffrn_radiation_wavelength 1.54178
_diffrn_reflns_av_R_equivalents 0.1678
_diffrn_reflns_av_sigmaI/netI 0.0701
_diffrn_reflns_limit_h_max 33
_diffrn_reflns_limit_h_min -33
_diffrn_reflns_limit_k_max 64
_diffrn_reflns_limit_k_min -64
_diffrn_reflns_limit_l_max 32
_diffrn_reflns_limit_l_min -32
_diffrn_reflns_number 335492
_diffrn_reflns_theta_full 50.46
_diffrn_reflns_theta_max 50.46
_diffrn_reflns_theta_min 1.36
_diffrn_standards_number 0
_exptl_absorpt_coefficient_mu 36.990
_exptl_absorpt_correction_T_max 0.7086
_exptl_absorpt_correction_T_min 0.2150
_exptl_absorpt_correction_type multi-scan
_exptl_absorpt_process_details 'Bruker SADABS'
_exptl_crystal_colour brown
_exptl_crystal_density_diffrn 2.578
_exptl_crystal_density_meas 0
_exptl_crystal_F_000 49472
_exptl_crystal_size_max 0.06
_exptl_crystal_size_mid 0.04
_exptl_crystal_size_min 0.01
_refine_diff_density_max 1.963
_refine_diff_density_min -1.007
_refine_diff_density_rms 0.291
_refine_ls_extinction_method none
_refine_ls_goodness_of_fit_ref 1.053
_refine_ls_hydrogen_treatment constr
_refine_ls_matrix_type full
_refine_ls_number_parameters 578
_refine_ls_number_reflns 18453
_refine_ls_number_restraints 141
_refine_ls_restrained_S_all 1.051
_refine_ls_R_factor_all 0.1462
_refine_ls_R_factor_gt 0.0721
_refine_ls_shift/su_max 0.018
_refine_ls_shift/su_mean 0.000
_refine_ls_structure_factor_coef Fsqd
_refine_ls_weighting_details 'calc w=1/[\s^2^(Fo^2^)+(0.0870P)^2^+2801.3760P] where P=(Fo^2^+2Fc^2^)/3'
_refine_ls_weighting_scheme calc
_refine_ls_wR_factor_gt 0.1798
_refine_ls_wR_factor_ref 0.2244
_reflns_number_gt 9571
_reflns_number_total 18453
_reflns_threshold_expression >2sigma(I)
_cod_data_source_file ja409177s_si_002.cif
_cod_data_source_block aunew_0m
_cod_original_sg_symbol_H-M 'C c c a'
_cod_database_code 4121281

loop_
_symmetry_equiv_pos_as_xyz
'x, y, z'
'-x+1/2, -y, z'
'-x, y, -z+1/2'
'x+1/2, -y, -z+1/2'
'x+1/2, y+1/2, z'
'-x+1, -y+1/2, z'
'-x+1/2, y+1/2, -z+1/2'
'x+1, -y+1/2, -z+1/2'
'-x, -y, -z'
'x-1/2, y, -z'
'x, -y, z-1/2'
'-x-1/2, y, z-1/2'
'-x+1/2, -y+1/2, -z'
'x, y+1/2, -z'
'x+1/2, -y+1/2, z-1/2'
'-x, y+1/2, z-1/2'

loop_
_atom_site_label
_atom_site_type_symbol
_atom_site_fract_x
_atom_site_fract_y
_atom_site_fract_z
_atom_site_U_iso_or_equiv
_atom_site_adp_type
_atom_site_occupancy
_atom_site_symmetry_multiplicity
_atom_site_calc_flag
_atom_site_refinement_flags
Au1 Au 0.0000 1.0000 1.0000 0.0910(7) Uani 1 2 d S
Au2 Au 0.7500 0.7500 0.0000 0.1019(7) Uani 1 2 d S
Au3 Au 0.67170(5) 0.73675(3) 0.00066(5) 0.1103(6) Uani 1 1 d .
Au4 Au 0.07854(4) 1.01305(3) 0.99579(5) 0.1016(5) Uani 1 1 d .
Au5 Au 0.68871(4) 0.77601(3) -0.02254(5) 0.1088(6) Uani 1 1 d .
Au6 Au 0.06085(4) 0.97496(3) 1.02626(4) 0.0997(5) Uani 1 1 d .
Au7 Au 0.69908(4) 0.76498(3) 0.05715(4) 0.1082(6) Uani 1 1 d .
Au8 Au -0.03036(4) 0.96365(3) 0.94363(5) 0.1025(5) Uani 1 1 d .
Au9 Au 0.77916(4) 0.78391(3) 0.06343(5) 0.1101(6) Uani 1 1 d .
Au10 Au 0.01857(5) 1.04400(3) 0.97679(5) 0.1047(5) Uani 1 1 d .
Au11 Au 0.05057(4) 0.98242(3) 0.94519(4) 0.1002(5) Uani 1 1 d .
Au12 Au -0.01419(4) 1.01057(3) 0.90046(4) 0.1020(5) Uani 1 1 d .
Au13 Au 0.73152(5) 0.70540(3) 0.01510(5) 0.1158(6) Uani 1 1 d .
Au14 Au 0.73446(5) 0.76483(3) -0.09785(4) 0.1135(6) Uani 1 1 d .
Au15 Au 0.02961(5) 0.94895(3) 0.87163(5) 0.1186(6) Uani 1 1 d .
Au16 Au 0.71949(5) 0.79490(3) 0.13779(5) 0.1276(7) Uani 1 1 d .
Au17 Au 0.02366(5) 0.93558(3) 0.96563(5) 0.1162(6) Uani 1 1 d .
Au18 Au 0.72582(5) 0.81302(3) 0.04491(5) 0.1231(6) Uani 1 1 d .
Au19 Au 0.09328(5) 0.93003(3) 1.01679(6) 0.1241(6) Uani 1 1 d .
Au20 Au 0.65077(6) 0.68886(4) -0.02121(6) 0.1474(8) Uani 1 1 d .
Au21 Au 0.65651(6) 0.82024(3) -0.00791(6) 0.1311(7) Uani 1 1 d .
Au22 Au -0.09954(6) 0.93856(3) 0.99134(6) 0.1394(7) Uani 1 1 d .
Au23 Au -0.04199(6) 0.91715(3) 0.91851(6) 0.1393(7) Uani 1 1 d .
Au24 Au 0.79118(6) 0.82877(4) 0.09702(7) 0.1496(8) Uani 1 1 d .
N1 N 0.0000 0.0180(7) 0.2500 0.133(15) Uiso 1 2 d S
S1 S -0.0513(3) 0.98176(15) 0.8844(3) 0.102(3) Uani 1 1 d .
S2 S 0.0737(3) 0.97565(17) 0.8787(3) 0.116(3) Uani 1 1 d G
S3 S 0.6988(3) 0.73629(18) -0.1196(3) 0.117(3) Uani 1 1 d .
S4 S -0.1379(2) 0.96706(13) 1.0054(2) 0.135(4) Uani 1 1 d G
S5 S 0.7738(2) 0.79359(14) -0.08698(19) 0.133(4) Uani 1 1 d G
S6 S 0.0265(2) 1.03945(11) 0.9057(2) 0.118(3) Uani 1 1 d G
S7 S 0.6752(2) 0.76931(12) 0.12337(19) 0.124(4) Uani 1 1 d G
S8 S 0.6444(3) 0.79795(17) -0.0605(3) 0.123(3) Uani 1 1 d .
S9 S 0.61254(17) 0.71682(10) -0.00408(16) 0.140(4) Uani 1 1 d G
S10 S 0.10587(17) 0.95433(10) 1.06621(15) 0.122(3) Uani 1 1 d G
S11 S 0.07357(16) 0.90884(9) 0.96388(14) 0.135(4) Uani 1 1 d G
S12 S 0.6772(2) 0.83982(10) 0.04789(17) 0.147(4) Uani 1 1 d G
S13 S -0.01283(14) 0.92294(10) 0.85586(15) 0.156(4) Uani 1 1 d G
S14 S 0.76536(16) 0.81920(12) 0.15841(19) 0.165(5) Uani 1 1 d G
S15 S 0.6749(2) 0.65734(10) -0.0406(2) 0.176(5) Uani 1 1 d G
S16 S -0.07546(16) 0.90669(10) 0.97683(17) 0.159(5) Uani 1 1 d G
C1 C 0.6334(2) 0.64303(11) -0.0651(2) 0.26(2) Uiso 1 1 d GU
H1A H 0.6159 0.6372 -0.0440 0.308 Uiso 1 1 calc R
C2 C 0.6096(2) 0.65773(12) -0.0907(2) 0.27(2) Uiso 1 1 d GU
H2A H 0.6269 0.6643 -0.1107 0.318 Uiso 1 1 calc R
H2B H 0.5978 0.6684 -0.0737 0.318 Uiso 1 1 calc R
C3 C 0.5764(2) 0.64543(13) -0.1122(2) 0.28(2) Uiso 1 1 d GU
H3A H 0.5574 0.6406 -0.0919 0.340 Uiso 1 1 calc R
H3B H 0.5620 0.6546 -0.1305 0.340 Uiso 1 1 calc R
C4 C 0.5909(2) 0.62785(13) -0.1353(2) 0.28(2) Uiso 1 1 d GU
H4A H 0.5681 0.6201 -0.1457 0.333 Uiso 1 1 calc R
H4B H 0.6064 0.6327 -0.1585 0.333 Uiso 1 1 calc R
C5 C 0.6158(3) 0.61439(12) -0.1109(2) 0.31(3) Uiso 1 1 d GU
H5A H 0.6266 0.6036 -0.1282 0.366 Uiso 1 1 calc R
H5B H 0.5992 0.6079 -0.0902 0.366 Uiso 1 1 calc R
C6 C 0.6511(3) 0.62573(11) -0.0898(2) 0.30(3) Uiso 1 1 d GU
H6A H 0.6658 0.6163 -0.0722 0.359 Uiso 1 1 calc R
H6B H 0.6697 0.6312 -0.1100 0.359 Uiso 1 1 calc R
C7 C 0.6434(12) 0.7407(6) -0.1178(12) 0.129(12) Uiso 1 1 d U
H7A H 0.6371 0.7473 -0.0916 0.155 Uiso 1 1 calc R
C8 C 0.6323(13) 0.7552(7) -0.1506(13) 0.150(14) Uiso 1 1 d U
H8A H 0.6438 0.7506 -0.1763 0.180 Uiso 1 1 calc R
H8B H 0.6428 0.7688 -0.1445 0.180 Uiso 1 1 calc R
C9 C 0.5868(16) 0.7560(8) -0.1540(17) 0.200(18) Uiso 1 1 d U
H9A H 0.5763 0.7642 -0.1316 0.240 Uiso 1 1 calc R
H9B H 0.5796 0.7629 -0.1792 0.240 Uiso 1 1 calc R
C10 C 0.5672(17) 0.7356(9) -0.1532(17) 0.207(19) Uiso 1 1 d U
H10A H 0.5710 0.7295 -0.1799 0.248 Uiso 1 1 calc R
H10B H 0.5385 0.7380 -0.1501 0.248 Uiso 1 1 calc R
C11 C 0.5788(16) 0.7196(8) -0.1221(17) 0.202(18) Uiso 1 1 d U
H11A H 0.5702 0.7060 -0.1310 0.242 Uiso 1 1 calc R
H11B H 0.5662 0.7226 -0.0961 0.242 Uiso 1 1 calc R
C12 C 0.6247(13) 0.7202(7) -0.1179(14) 0.156(15) Uiso 1 1 d U
H12A H 0.6319 0.7132 -0.0927 0.188 Uiso 1 1 calc R
H12B H 0.6363 0.7123 -0.1401 0.188 Uiso 1 1 calc R
C13 C 0.7404(6) 0.8152(3) -0.1072(6) 0.22(2) Uiso 1 1 d GU
H13A H 0.7127 0.8136 -0.0976 0.260 Uiso 1 1 calc R
C14 C 0.7591(5) 0.8343(3) -0.0898(6) 0.24(2) Uiso 1 1 d GU
H14A H 0.7875 0.8348 -0.0967 0.288 Uiso 1 1 calc R
H14B H 0.7566 0.8343 -0.0603 0.288 Uiso 1 1 calc R
C15 C 0.7371(6) 0.8529(3) -0.1079(7) 0.29(2) Uiso 1 1 d GU
H15A H 0.7097 0.8531 -0.0975 0.348 Uiso 1 1 calc R
H15B H 0.7503 0.8654 -0.0985 0.348 Uiso 1 1 calc R
C16 C 0.7358(7) 0.8532(3) -0.1521(7) 0.28(2) Uiso 1 1 d GU
H16A H 0.7192 0.8646 -0.1611 0.340 Uiso 1 1 calc R
H16B H 0.7628 0.8553 -0.1626 0.340 Uiso 1 1 calc R
C17 C 0.7198(8) 0.8342(4) -0.1686(6) 0.26(2) Uiso 1 1 d GU
H17A H 0.7217 0.8347 -0.1981 0.313 Uiso 1 1 calc R
H17B H 0.6916 0.8332 -0.1615 0.313 Uiso 1 1 calc R
C18 C 0.7421(8) 0.8148(4) -0.1530(6) 0.24(2) Uiso 1 1 d GU
H18A H 0.7291 0.8024 -0.1633 0.289 Uiso 1 1 calc R
H18B H 0.7698 0.8148 -0.1622 0.289 Uiso 1 1 calc R
C19 C 0.7013(8) 0.8616(3) 0.0221(7) 0.29(3) Uiso 1 1 d GU
H19A H 0.7254 0.8563 0.0084 0.351 Uiso 1 1 calc R
C20 C 0.6790(7) 0.8744(2) -0.0084(8) 0.38(3) Uiso 1 1 d GU
H20A H 0.6547 0.8801 0.0038 0.458 Uiso 1 1 calc R
H20B H 0.6713 0.8660 -0.0316 0.458 Uiso 1 1 calc R
C21 C 0.7068(8) 0.8919(3) -0.0221(9) 0.39(3) Uiso 1 1 d GU
H21A H 0.7290 0.8861 -0.0375 0.462 Uiso 1 1 calc R
H21B H 0.6920 0.9010 -0.0403 0.462 Uiso 1 1 calc R
C22 C 0.7231(10) 0.9041(3) 0.0111(9) 0.38(3) Uiso 1 1 d GU
H22A H 0.7425 0.9139 0.0003 0.455 Uiso 1 1 calc R
H22B H 0.7015 0.9119 0.0238 0.455 Uiso 1 1 calc R
C23 C 0.7426(10) 0.8915(3) 0.0415(8) 0.37(3) Uiso 1 1 d GU
H23A H 0.7510 0.9002 0.0640 0.442 Uiso 1 1 calc R
H23B H 0.7667 0.8854 0.0297 0.442 Uiso 1 1 calc R
C24 C 0.7153(10) 0.8740(3) 0.0581(7) 0.34(3) Uiso 1 1 d GU
H24A H 0.7303 0.8653 0.0768 0.411 Uiso 1 1 calc R
H24B H 0.6925 0.8798 0.0725 0.411 Uiso 1 1 calc R
C25 C 0.5990(6) 0.7132(3) 0.0501(6) 0.158(15) Uiso 1 1 d GU
H25A H 0.6235 0.7116 0.0664 0.189 Uiso 1 1 calc R
C26 C 0.5772(5) 0.7322(3) 0.0635(6) 0.168(16) Uiso 1 1 d GU
H26A H 0.5539 0.7346 0.0462 0.202 Uiso 1 1 calc R
H26B H 0.5948 0.7441 0.0616 0.202 Uiso 1 1 calc R
C27 C 0.5637(6) 0.7290(3) 0.1078(6) 0.22(2) Uiso 1 1 d GU
H27A H 0.5874 0.7286 0.1251 0.265 Uiso 1 1 calc R
H27B H 0.5477 0.7408 0.1162 0.265 Uiso 1 1 calc R
C28 C 0.5404(7) 0.7104(3) 0.1143(7) 0.27(2) Uiso 1 1 d GU
H28A H 0.5354 0.7087 0.1433 0.323 Uiso 1 1 calc R
H28B H 0.5146 0.7117 0.1007 0.323 Uiso 1 1 calc R
C29 C 0.5608(7) 0.6923(3) 0.0992(7) 0.26(2) Uiso 1 1 d GU
H29A H 0.5431 0.6804 0.1022 0.307 Uiso 1 1 calc R
H29B H 0.5845 0.6898 0.1157 0.307 Uiso 1 1 calc R
C30 C 0.5736(7) 0.6941(3) 0.0539(7) 0.199(18) Uiso 1 1 d GU
H30A H 0.5888 0.6821 0.0457 0.239 Uiso 1 1 calc R
H30B H 0.5500 0.6952 0.0365 0.239 Uiso 1 1 calc R
C31 C 0.5916(12) 0.7872(6) -0.0556(12) 0.133(13) Uiso 1 1 d U
H31A H 0.5893 0.7745 -0.0717 0.160 Uiso 1 1 calc R
C32 C 0.5812(13) 0.7829(7) -0.0140(13) 0.152(14) Uiso 1 1 d U
H32A H 0.5820 0.7956 0.0017 0.183 Uiso 1 1 calc R
H32B H 0.6008 0.7734 -0.0024 0.183 Uiso 1 1 calc R
C33 C 0.5378(14) 0.7730(7) -0.0109(14) 0.157(15) Uiso 1 1 d U
H33A H 0.5372 0.7594 -0.0232 0.188 Uiso 1 1 calc R
H33B H 0.5291 0.7720 0.0172 0.188 Uiso 1 1 calc R
C34 C 0.5125(14) 0.7874(7) -0.0337(14) 0.163(15) Uiso 1 1 d U
H34A H 0.4857 0.7815 -0.0340 0.196 Uiso 1 1 calc R
H34B H 0.5108 0.7998 -0.0171 0.196 Uiso 1 1 calc R
C35 C 0.5198(13) 0.7939(7) -0.0721(14) 0.158(15) Uiso 1 1 d U
H35A H 0.5003 0.8044 -0.0798 0.189 Uiso 1 1 calc R
H35B H 0.5173 0.7824 -0.0909 0.189 Uiso 1 1 calc R
C36 C 0.5658(13) 0.8035(6) -0.0741(13) 0.151(14) Uiso 1 1 d U
H36A H 0.5738 0.8062 -0.1021 0.181 Uiso 1 1 calc R
H36B H 0.5676 0.8163 -0.0587 0.181 Uiso 1 1 calc R
C37 C 0.7345(5) 0.8422(4) 0.1626(7) 0.40(4) Uiso 1 1 d GU
H37A H 0.7183 0.8448 0.1381 0.483 Uiso 1 1 calc R
C38 C 0.7096(5) 0.8368(4) 0.1991(6) 0.43(4) Uiso 1 1 d GU
H38A H 0.7266 0.8315 0.2207 0.521 Uiso 1 1 calc R
H38B H 0.6900 0.8263 0.1921 0.521 Uiso 1 1 calc R
C39 C 0.6882(5) 0.8565(4) 0.2132(7) 0.47(4) Uiso 1 1 d GU
H39A H 0.6686 0.8605 0.1927 0.564 Uiso 1 1 calc R
H39B H 0.6735 0.8535 0.2381 0.564 Uiso 1 1 calc R
C40 C 0.7149(5) 0.8738(4) 0.2205(8) 0.49(4) Uiso 1 1 d GU
H40A H 0.6990 0.8860 0.2267 0.587 Uiso 1 1 calc R
H40B H 0.7316 0.8708 0.2441 0.587 Uiso 1 1 calc R
C41 C 0.7404(6) 0.8780(4) 0.1859(9) 0.49(4) Uiso 1 1 d GU
H41A H 0.7592 0.8889 0.1931 0.588 Uiso 1 1 calc R
H41B H 0.7239 0.8830 0.1636 0.588 Uiso 1 1 calc R
C42 C 0.7644(5) 0.8590(4) 0.1713(8) 0.45(4) Uiso 1 1 d GU
H42A H 0.7795 0.8623 0.1468 0.545 Uiso 1 1 calc R
H42B H 0.7832 0.8546 0.1922 0.545 Uiso 1 1 calc R
C43 C 0.6233(6) 0.7808(3) 0.1208(6) 0.161(15) Uiso 1 1 d GU
H43A H 0.6049 0.7707 0.1087 0.194 Uiso 1 1 calc R
C44 C 0.6102(6) 0.7853(3) 0.1635(6) 0.173(16) Uiso 1 1 d GU
H44A H 0.6292 0.7946 0.1765 0.208 Uiso 1 1 calc R
H44B H 0.6092 0.7726 0.1793 0.208 Uiso 1 1 calc R
C45 C 0.5684(5) 0.7952(3) 0.1616(6) 0.196(18) Uiso 1 1 d GU
H45A H 0.5493 0.7850 0.1520 0.235 Uiso 1 1 calc R
H45B H 0.5604 0.7992 0.1890 0.235 Uiso 1 1 calc R
C46 C 0.5660(5) 0.8132(3) 0.1353(5) 0.196(18) Uiso 1 1 d GU
H46A H 0.5383 0.8177 0.1336 0.235 Uiso 1 1 calc R
H46B H 0.5816 0.8243 0.1472 0.235 Uiso 1 1 calc R
C47 C 0.5809(5) 0.8089(3) 0.0948(5) 0.208(19) Uiso 1 1 d GU
H47A H 0.5808 0.8217 0.0792 0.250 Uiso 1 1 calc R
H47B H 0.5628 0.7993 0.0815 0.250 Uiso 1 1 calc R
C48 C 0.6240(5) 0.7998(3) 0.0945(5) 0.169(16) Uiso 1 1 d GU
H48A H 0.6319 0.7963 0.0669 0.202 Uiso 1 1 calc R
H48B H 0.6431 0.8097 0.1052 0.202 Uiso 1 1 calc R
C49 C -0.0088(7) 1.0601(4) 0.8820(7) 0.184(17) Uiso 1 1 d GU
H49A H -0.0349 1.0607 0.8959 0.220 Uiso 1 1 calc R
C50 C 0.0144(7) 1.0797(4) 0.8864(7) 0.22(2) Uiso 1 1 d GU
H50A H 0.0417 1.0779 0.8765 0.262 Uiso 1 1 calc R
H50B H 0.0156 1.0837 0.9149 0.262 Uiso 1 1 calc R
C51 C -0.0072(7) 1.0964(4) 0.8615(7) 0.26(2) Uiso 1 1 d GU
H51A H -0.0330 1.0993 0.8742 0.316 Uiso 1 1 calc R
H51B H 0.0087 1.1089 0.8624 0.316 Uiso 1 1 calc R
C52 C -0.0140(7) 1.0909(4) 0.8192(7) 0.27(2) Uiso 1 1 d GU
H52A H -0.0300 1.1015 0.8062 0.325 Uiso 1 1 calc R
H52B H 0.0117 1.0902 0.8051 0.325 Uiso 1 1 calc R
C53 C -0.0343(6) 1.0713(4) 0.8152(7) 0.24(2) Uiso 1 1 d GU
H53A H -0.0361 1.0677 0.7865 0.287 Uiso 1 1 calc R
H53B H -0.0616 1.0726 0.8256 0.287 Uiso 1 1 calc R
C54 C -0.0130(6) 1.0535(4) 0.8382(7) 0.23(2) Uiso 1 1 d GU
H54A H -0.0287 1.0409 0.8364 0.274 Uiso 1 1 calc R
H54B H 0.0134 1.0510 0.8264 0.274 Uiso 1 1 calc R
C55 C -0.1054(11) 0.9880(6) 0.8875(11) 0.118(11) Uiso 1 1 d U
H55A H -0.1107 0.9959 0.9124 0.141 Uiso 1 1 calc R
C56 C -0.1176(11) 1.0010(6) 0.8497(11) 0.128(12) Uiso 1 1 d U
H56A H -0.1063 1.0148 0.8518 0.154 Uiso 1 1 calc R
H56B H -0.1073 0.9946 0.8250 0.154 Uiso 1 1 calc R
C57 C -0.1625(13) 1.0020(7) 0.8484(13) 0.152(14) Uiso 1 1 d U
H57A H -0.1714 1.0118 0.8689 0.183 Uiso 1 1 calc R
H57B H -0.1704 1.0075 0.8220 0.183 Uiso 1 1 calc R
C58 C -0.1828(15) 0.9832(7) 0.8547(15) 0.169(16) Uiso 1 1 d U
H58A H -0.2114 0.9863 0.8562 0.203 Uiso 1 1 calc R
H58B H -0.1787 0.9748 0.8306 0.203 Uiso 1 1 calc R
C59 C -0.1736(14) 0.9717(7) 0.8869(15) 0.169(16) Uiso 1 1 d U
H59A H -0.1882 0.9588 0.8853 0.203 Uiso 1 1 calc R
H59B H -0.1821 0.9788 0.9115 0.203 Uiso 1 1 calc R
C60 C -0.1283(12) 0.9673(6) 0.8893(12) 0.135(13) Uiso 1 1 d U
H60A H -0.1202 0.9585 0.8667 0.162 Uiso 1 1 calc R
H60B H -0.1221 0.9601 0.9145 0.162 Uiso 1 1 calc R
C61 C -0.1206(4) 0.8932(3) 0.9598(5) 0.23(2) Uiso 1 1 d GU
H61A H -0.1380 0.8906 0.9834 0.277 Uiso 1 1 calc R
C62 C -0.1429(3) 0.9062(3) 0.9297(5) 0.26(2) Uiso 1 1 d GU
H62A H -0.1256 0.9096 0.9069 0.313 Uiso 1 1 calc R
H62B H -0.1517 0.9189 0.9425 0.313 Uiso 1 1 calc R
C63 C -0.1794(4) 0.8939(3) 0.9148(5) 0.33(3) Uiso 1 1 d GU
H63A H -0.1981 0.8922 0.9373 0.397 Uiso 1 1 calc R
H63B H -0.1930 0.9017 0.8937 0.397 Uiso 1 1 calc R
C64 C -0.1696(4) 0.8736(3) 0.8988(6) 0.36(3) Uiso 1 1 d GU
H64A H -0.1943 0.8663 0.8926 0.435 Uiso 1 1 calc R
H64B H -0.1546 0.8752 0.8736 0.435 Uiso 1 1 calc R
C65 C -0.1461(4) 0.8616(3) 0.9272(6) 0.34(3) Uiso 1 1 d GU
H65A H -0.1384 0.8487 0.9143 0.412 Uiso 1 1 calc R
H65B H -0.1626 0.8583 0.9507 0.412 Uiso 1 1 calc R
C66 C -0.1076(4) 0.8729(3) 0.9420(5) 0.28(2) Uiso 1 1 d GU
H66A H -0.0939 0.8647 0.9625 0.332 Uiso 1 1 calc R
H66B H -0.0893 0.8751 0.9194 0.332 Uiso 1 1 calc R
C67 C -0.1482(4) 0.9627(3) 1.0590(5) 0.22(2) Uiso 1 1 d GU
H67A H -0.1229 0.9596 1.0730 0.265 Uiso 1 1 calc R
C68 C -0.1664(4) 0.9816(3) 1.0777(6) 0.26(2) Uiso 1 1 d GU
H68A H -0.1906 0.9855 1.0630 0.308 Uiso 1 1 calc R
H68B H -0.1475 0.9930 1.0763 0.308 Uiso 1 1 calc R
C69 C -0.1764(5) 0.9767(4) 1.1222(6) 0.29(3) Uiso 1 1 d GU
H69A H -0.1515 0.9748 1.1371 0.353 Uiso 1 1 calc R
H69B H -0.1902 0.9885 1.1341 0.353 Uiso 1 1 calc R
C70 C -0.2014(4) 0.9585(4) 1.1276(6) 0.30(3) Uiso 1 1 d GU
H70A H -0.2042 0.9557 1.1565 0.356 Uiso 1 1 calc R
H70B H -0.2280 0.9613 1.1167 0.356 Uiso 1 1 calc R
C71 C -0.1847(4) 0.9407(4) 1.1075(5) 0.29(3) Uiso 1 1 d GU
H71A H -0.2035 0.9293 1.1100 0.347 Uiso 1 1 calc R
H71B H -0.1600 0.9367 1.1212 0.347 Uiso 1 1 calc R
C72 C -0.1755(4) 0.9443(3) 1.0617(5) 0.25(2) Uiso 1 1 d GU
H72A H -0.1626 0.9323 1.0501 0.305 Uiso 1 1 calc R
H72B H -0.2003 0.9469 1.0469 0.305 Uiso 1 1 calc R
C73 C 0.0450(4) 0.88819(17) 0.9877(4) 0.41(4) Uiso 1 1 d GU
H73A H 0.0175 0.8930 0.9929 0.493 Uiso 1 1 calc R
C74 C 0.0437(4) 0.87033(17) 0.9589(5) 0.38(3) Uiso 1 1 d GU
H74A H 0.0709 0.8660 0.9519 0.454 Uiso 1 1 calc R
H74B H 0.0299 0.8742 0.9339 0.454 Uiso 1 1 calc R
C75 C 0.0213(5) 0.85263(18) 0.9799(5) 0.39(3) Uiso 1 1 d GU
H75A H -0.0067 0.8566 0.9832 0.463 Uiso 1 1 calc R
H75B H 0.0221 0.8406 0.9623 0.463 Uiso 1 1 calc R
C76 C 0.0374(5) 0.84706(19) 1.0195(6) 0.44(4) Uiso 1 1 d GU
H76A H 0.0201 0.8368 1.0320 0.529 Uiso 1 1 calc R
H76B H 0.0639 0.8409 1.0159 0.529 Uiso 1 1 calc R
C77 C 0.0406(5) 0.8646(2) 1.0463(5) 0.48(4) Uiso 1 1 d GU
H77A H 0.0536 0.8604 1.0714 0.573 Uiso 1 1 calc R
H77B H 0.0138 0.8694 1.0531 0.573 Uiso 1 1 calc R
C78 C 0.0647(4) 0.88277(19) 1.0275(4) 0.49(4) Uiso 1 1 d GU
H78A H 0.0644 0.8946 1.0458 0.585 Uiso 1 1 calc R
H78B H 0.0925 0.8787 1.0231 0.585 Uiso 1 1 calc R
C79 C 0.1260(4) 0.9658(2) 0.8793(4) 0.172(16) Uiso 1 1 d GU
H79A H 0.1441 0.9767 0.8895 0.206 Uiso 1 1 calc R
C80 C 0.1273(4) 0.9478(2) 0.9077(4) 0.190(17) Uiso 1 1 d GU
H80A H 0.1082 0.9374 0.8990 0.228 Uiso 1 1 calc R
H80B H 0.1205 0.9521 0.9351 0.228 Uiso 1 1 calc R
C81 C 0.1701(4) 0.9389(2) 0.9068(4) 0.23(2) Uiso 1 1 d GU
H81A H 0.1883 0.9489 0.9190 0.273 Uiso 1 1 calc R
H81B H 0.1708 0.9265 0.9234 0.273 Uiso 1 1 calc R
C82 C 0.1846(4) 0.9339(3) 0.8662(4) 0.199(18) Uiso 1 1 d GU
H82A H 0.2126 0.9298 0.8679 0.239 Uiso 1 1 calc R
H82B H 0.1694 0.9223 0.8556 0.239 Uiso 1 1 calc R
C83 C 0.1811(4) 0.9511(3) 0.8385(4) 0.210(19) Uiso 1 1 d GU
H83A H 0.1890 0.9467 0.8114 0.251 Uiso 1 1 calc R
H83B H 0.1996 0.9619 0.8470 0.251 Uiso 1 1 calc R
C84 C 0.1380(4) 0.9602(3) 0.8366(4) 0.213(19) Uiso 1 1 d GU
H84A H 0.1375 0.9723 0.8192 0.255 Uiso 1 1 calc R
H84B H 0.1194 0.9501 0.8255 0.255 Uiso 1 1 calc R
C85 C 0.0202(4) 0.9011(2) 0.8516(4) 0.24(2) Uiso 1 1 d GU
H85A H 0.0371 0.8996 0.8760 0.289 Uiso 1 1 calc R
C86 C -0.0062(4) 0.8808(3) 0.8437(4) 0.30(3) Uiso 1 1 d GU
H86A H -0.0236 0.8781 0.8668 0.357 Uiso 1 1 calc R
H86B H -0.0228 0.8825 0.8196 0.357 Uiso 1 1 calc R
C87 C 0.0232(5) 0.8628(3) 0.8375(5) 0.35(3) Uiso 1 1 d GU
H87A H 0.0378 0.8605 0.8628 0.419 Uiso 1 1 calc R
H87B H 0.0079 0.8504 0.8317 0.419 Uiso 1 1 calc R
C88 C 0.0521(5) 0.8660(3) 0.8050(5) 0.35(3) Uiso 1 1 d GU
H88A H 0.0712 0.8547 0.8048 0.421 Uiso 1 1 calc R
H88B H 0.0381 0.8660 0.7790 0.421 Uiso 1 1 calc R
C89 C 0.0736(5) 0.8852(3) 0.8095(4) 0.33(3) Uiso 1 1 d GU
H89A H 0.0908 0.8872 0.7859 0.400 Uiso 1 1 calc R
H89B H 0.0908 0.8844 0.8334 0.400 Uiso 1 1 calc R
C90 C 0.0455(4) 0.9042(3) 0.8139(4) 0.30(3) Uiso 1 1 d GU
H90A H 0.0614 0.9167 0.8164 0.360 Uiso 1 1 calc R
H90B H 0.0284 0.9054 0.7901 0.360 Uiso 1 1 calc R
C91 C 0.1581(4) 0.9645(2) 1.0594(4) 0.142(13) Uiso 1 1 d GU
H91A H 0.1608 0.9775 1.0743 0.170 Uiso 1 1 calc R
C92 C 0.1865(4) 0.9490(3) 1.0770(4) 0.196(18) Uiso 1 1 d GU
H92A H 0.1827 0.9357 1.0639 0.235 Uiso 1 1 calc R
H92B H 0.1816 0.9474 1.1060 0.235 Uiso 1 1 calc R
C93 C 0.2295(4) 0.9567(3) 1.0698(5) 0.203(19) Uiso 1 1 d GU
H93A H 0.2338 0.9690 1.0861 0.244 Uiso 1 1 calc R
H93B H 0.2483 0.9463 1.0791 0.244 Uiso 1 1 calc R
C94 C 0.2384(4) 0.9615(3) 1.0275(5) 0.22(2) Uiso 1 1 d GU
H94A H 0.2650 0.9676 1.0257 0.259 Uiso 1 1 calc R
H94B H 0.2385 0.9489 1.0117 0.259 Uiso 1 1 calc R
C95 C 0.2094(4) 0.9756(2) 1.0101(5) 0.22(2) Uiso 1 1 d GU
H95A H 0.2153 0.9774 0.9814 0.259 Uiso 1 1 calc R
H95B H 0.2122 0.9890 1.0233 0.259 Uiso 1 1 calc R
C96 C 0.1653(4) 0.9682(2) 1.0148(4) 0.179(17) Uiso 1 1 d GU
H96A H 0.1469 0.9786 1.0046 0.214 Uiso 1 1 calc R
H96B H 0.1612 0.9556 0.9995 0.214 Uiso 1 1 calc R
C97 C 0.0298(12) 0.0305(6) 0.2219(12) 0.139(14) Uiso 1 1 d DU
C98 C 0.0521(14) 0.0464(7) 0.2472(14) 0.161(16) Uiso 1 1 d DU
C99 C -0.0248(13) 0.0041(6) 0.2202(13) 0.145(14) Uiso 1 1 d DU
C100 C -0.0521(15) -0.0120(7) 0.2399(15) 0.173(17) Uiso 1 1 d DU
C101 C -0.110(3) -0.0395(13) 0.232(3) 0.33(4) Uiso 1 1 d DU
C102 C 0.0844(17) 0.0550(9) 0.2186(19) 0.23(2) Uiso 1 1 d DU
C103 C -0.085(2) -0.0220(12) 0.214(2) 0.29(3) Uiso 1 1 d DU
N2 N 0.7491(13) 0.7500 0.2500 0.127(15) Uiso 1 2 d S
C104 C 0.7714(14) 0.7679(7) 0.2314(14) 0.151(15) Uiso 1 1 d DU
C105 C 0.7179(15) 0.7406(7) 0.2144(15) 0.166(16) Uiso 1 1 d DU
C106 C 0.6930(17) 0.7216(8) 0.2311(17) 0.191(19) Uiso 1 1 d DU
C107 C 0.627(2) 0.6923(13) 0.211(2) 0.30(4) Uiso 1 1 d D
C108 C 0.8016(17) 0.7751(8) 0.2613(16) 0.183(18) Uiso 1 1 d DU
C109 C 0.827(2) 0.7923(10) 0.239(2) 0.23(2) Uiso 1 1 d DU
C110 C 0.863(2) 0.7974(11) 0.268(2) 0.26(3) Uiso 1 1 d DU
C112 C 0.656(3) 0.7159(15) 0.203(3) 0.33(4) Uiso 1 1 d D
C113 C 0.120(2) 0.0698(12) 0.224(2) 0.30(3) Uiso 1 1 d DU
C114 C 0.161(2) 0.0761(12) 0.208(2) 0.28(3) Uiso 1 1 d DU
C115 C 0.888(3) 0.8156(15) 0.252(3) 0.36(4) Uiso 1 1 d U

loop_
_atom_site_aniso_label
_atom_site_aniso_U_11
_atom_site_aniso_U_22
_atom_site_aniso_U_33
_atom_site_aniso_U_23
_atom_site_aniso_U_13
_atom_site_aniso_U_12
Au1 0.0599(13) 0.1299(19) 0.0831(14) -0.0119(12) 0.0092(10) -0.0034(12)
Au2 0.0672(14) 0.153(2) 0.0858(15) -0.0128(13) 0.0082(10) -0.0158(14)
Au3 0.0748(11) 0.1617(16) 0.0945(11) -0.0124(10) 0.0062(8) -0.0253(10)
Au4 0.0681(10) 0.1424(15) 0.0944(11) -0.0129(9) 0.0050(8) -0.0138(9)
Au5 0.0768(10) 0.1609(16) 0.0887(11) -0.0021(10) 0.0031(8) -0.0115(10)
Au6 0.0716(10) 0.1403(14) 0.0873(11) -0.0048(9) 0.0035(8) -0.0020(9)
Au7 0.0802(10) 0.1632(16) 0.0812(10) -0.0163(10) 0.0076(8) -0.0079(10)
Au8 0.0825(10) 0.1376(14) 0.0874(11) -0.0129(9) 0.0015(8) -0.0076(10)
Au9 0.0811(10) 0.1625(16) 0.0867(11) -0.0119(10) -0.0012(8) -0.0141(10)
Au10 0.0856(11) 0.1378(14) 0.0906(11) -0.0047(9) 0.0028(8) -0.0144(10)
Au11 0.0759(10) 0.1454(14) 0.0792(10) -0.0191(9) 0.0069(8) 0.0003(9)
Au12 0.0811(10) 0.1450(15) 0.0800(10) -0.0072(9) 0.0050(8) -0.0017(9)
Au13 0.0890(12) 0.1686(17) 0.0898(11) -0.0053(10) -0.0003(9) -0.0248(11)
Au14 0.0916(11) 0.1707(17) 0.0782(10) -0.0028(10) 0.0085(8) -0.0079(11)
Au15 0.1039(12) 0.1568(16) 0.0950(12) -0.0205(11) 0.0016(9) 0.0116(11)
Au16 0.0988(12) 0.1861(19) 0.0980(12) -0.0241(12) 0.0016(9) 0.0044(12)
Au17 0.0926(11) 0.1444(15) 0.1117(12) -0.0161(11) -0.0003(9) -0.0002(10)
Au18 0.1003(12) 0.1604(17) 0.1087(13) -0.0169(11) -0.0050(10) -0.0088(11)
Au19 0.0988(13) 0.1358(15) 0.1378(15) 0.0047(11) -0.0129(11) -0.0060(11)
Au20 0.1214(15) 0.194(2) 0.1269(15) -0.0203(14) 0.0031(12) -0.0325(14)
Au21 0.1100(14) 0.1506(17) 0.1328(15) 0.0042(12) -0.0165(11) -0.0151(12)
Au22 0.1128(15) 0.179(2) 0.1266(15) -0.0140(13) 0.0050(11) -0.0226(13)
Au23 0.1236(15) 0.1511(17) 0.1432(16) -0.0199(13) -0.0154(12) -0.0146(13)
Au24 0.1104(14) 0.185(2) 0.1536(18) -0.0416(15) -0.0071(12) -0.0185(13)
S1 0.077(6) 0.145(8) 0.084(6) -0.018(6) 0.000(5) 0.008(5)
S2 0.095(7) 0.177(10) 0.078(6) -0.017(6) 0.014(5) 0.003(7)
S3 0.081(6) 0.189(10) 0.079(6) -0.017(6) 0.007(5) 0.006(6)
S4 0.090(8) 0.192(11) 0.123(8) -0.013(8) 0.005(6) -0.059(8)
S5 0.103(8) 0.202(12) 0.094(7) 0.003(7) 0.012(6) -0.013(7)
S6 0.099(7) 0.163(10) 0.092(7) -0.002(6) 0.013(5) -0.021(7)
S7 0.106(7) 0.184(10) 0.083(6) -0.005(6) 0.015(5) 0.005(7)
S8 0.097(7) 0.165(10) 0.108(7) 0.018(7) 0.000(6) -0.018(7)
S9 0.095(8) 0.211(12) 0.114(8) -0.014(8) 0.003(6) -0.047(8)
S10 0.087(7) 0.170(10) 0.109(7) 0.006(7) -0.014(5) 0.002(6)
S11 0.122(8) 0.117(8) 0.166(10) -0.005(7) 0.013(7) 0.005(7)
S12 0.132(9) 0.139(10) 0.169(11) -0.013(8) -0.011(8) -0.007(8)
S13 0.160(11) 0.159(11) 0.148(10) -0.032(8) -0.014(8) -0.002(8)
S14 0.139(10) 0.211(13) 0.146(10) -0.058(9) -0.026(8) -0.005(9)
S15 0.155(11) 0.193(13) 0.180(12) -0.043(10) -0.009(9) -0.029(10)
S16 0.142(10) 0.161(11) 0.173(12) -0.020(9) -0.011(9) -0.017(9)

loop_
_atom_type_symbol
_atom_type_description
_atom_type_scat_dispersion_real
_atom_type_scat_dispersion_imag
_atom_type_scat_source
C C 0.0181 0.0091 'International Tables Vol C Tables 4.2.6.8 and 6.1.1.4'
H H 0.0000 0.0000 'International Tables Vol C Tables 4.2.6.8 and 6.1.1.4'
S S 0.3331 0.5567 'International Tables Vol C Tables 4.2.6.8 and 6.1.1.4'
Au Au -4.4197 7.2980 'International Tables Vol C Tables 4.2.6.8 and 6.1.1.4'
N N 0.0311 0.0180 'International Tables Vol C Tables 4.2.6.8 and 6.1.1.4'

loop_
_geom_angle_atom_site_label_1
_geom_angle_atom_site_label_2
_geom_angle_atom_site_label_3
_geom_angle
_geom_angle_site_symmetry_1
_geom_angle_site_symmetry_3
Au11 Au1 Au11 180.0 . 9_577
Au11 Au1 Au6 60.05(4) . .
Au11 Au1 Au6 119.95(4) 9_577 .
Au11 Au1 Au6 119.95(4) . 9_577
Au11 Au1 Au6 60.05(4) 9_577 9_577
Au6 Au1 Au6 180.000(1) . 9_577
Au11 Au1 Au4 119.51(5) . 9_577
Au11 Au1 Au4 60.49(5) 9_577 9_577
Au6 Au1 Au4 120.27(5) . 9_577
Au6 Au1 Au4 59.73(5) 9_577 9_577
Au11 Au1 Au4 60.49(5) . .
Au11 Au1 Au4 119.51(5) 9_577 .
Au6 Au1 Au4 59.73(5) . .
Au6 Au1 Au4 120.27(5) 9_577 .
Au4 Au1 Au4 180.00(7) 9_577 .
Au11 Au1 Au10 84.06(5) . 9_577
Au11 Au1 Au10 95.94(5) 9_577 9_577
Au6 Au1 Au10 60.65(4) . 9_577
Au6 Au1 Au10 119.35(5) 9_577 9_577
Au4 Au1 Au10 60.11(5) 9_577 9_577
Au4 Au1 Au10 119.89(5) . 9_577
Au11 Au1 Au10 95.94(5) . .
Au11 Au1 Au10 84.06(5) 9_577 .
Au6 Au1 Au10 119.35(5) . .
Au6 Au1 Au10 60.65(4) 9_577 .
Au4 Au1 Au10 119.89(5) 9_577 .
Au4 Au1 Au10 60.11(5) . .
Au10 Au1 Au10 180.0 9_577 .
Au11 Au1 Au8 59.77(4) . .
Au11 Au1 Au8 120.23(4) 9_577 .
Au6 Au1 Au8 88.71(4) . .
Au6 Au1 Au8 91.29(4) 9_577 .
Au4 Au1 Au8 59.77(4) 9_577 .
Au4 Au1 Au8 120.23(4) . .
Au10 Au1 Au8 51.48(4) 9_577 .
Au10 Au1 Au8 128.52(4) . .
Au11 Au1 Au8 120.23(4) . 9_577
Au11 Au1 Au8 59.77(4) 9_577 9_577
Au6 Au1 Au8 91.29(4) . 9_577
Au6 Au1 Au8 88.71(4) 9_577 9_577
Au4 Au1 Au8 120.23(4) 9_577 9_577
Au4 Au1 Au8 59.77(4) . 9_577
Au10 Au1 Au8 128.52(4) 9_577 9_577
Au10 Au1 Au8 51.48(4) . 9_577
Au8 Au1 Au8 180.00(4) . 9_577
Au11 Au1 Au12 118.05(4) . 9_577
Au11 Au1 Au12 61.95(4) 9_577 9_577
Au6 Au1 Au12 58.00(4) . 9_577
Au6 Au1 Au12 122.00(4) 9_577 9_577
Au4 Au1 Au12 91.24(4) 9_577 9_577
Au4 Au1 Au12 88.76(4) . 9_577
Au10 Au1 Au12 65.90(4) 9_577 9_577
Au10 Au1 Au12 114.10(4) . 9_577
Au8 Au1 Au12 117.38(4) . 9_577
Au8 Au1 Au12 62.62(4) 9_577 9_577
Au11 Au1 Au12 61.95(4) . .
Au11 Au1 Au12 118.05(4) 9_577 .
Au6 Au1 Au12 122.00(4) . .
Au6 Au1 Au12 58.00(4) 9_577 .
Au4 Au1 Au12 88.76(4) 9_577 .
Au4 Au1 Au12 91.24(4) . .
Au10 Au1 Au12 114.10(4) 9_577 .
Au10 Au1 Au12 65.90(4) . .
Au8 Au1 Au12 62.62(4) . .
Au8 Au1 Au12 117.38(4) 9_577 .
Au12 Au1 Au12 180.0 9_577 .
Au7 Au2 Au7 180.00(7) 13_665 .
Au7 Au2 Au3 119.13(5) 13_665 .
Au7 Au2 Au3 60.87(5) . .
Au7 Au2 Au3 60.87(5) 13_665 13_665
Au7 Au2 Au3 119.13(5) . 13_665
Au3 Au2 Au3 180.00(7) . 13_665
Au7 Au2 Au5 60.15(5) 13_665 13_665
Au7 Au2 Au5 119.85(5) . 13_665
Au3 Au2 Au5 120.64(5) . 13_665
Au3 Au2 Au5 59.36(5) 13_665 13_665
Au7 Au2 Au5 119.85(5) 13_665 .
Au7 Au2 Au5 60.15(5) . .
Au3 Au2 Au5 59.36(5) . .
Au3 Au2 Au5 120.64(5) 13_665 .
Au5 Au2 Au5 180.0 13_665 .
Au7 Au2 Au13 84.05(5) 13_665 .
Au7 Au2 Au13 95.95(5) . .
Au3 Au2 Au13 60.11(5) . .
Au3 Au2 Au13 119.89(5) 13_665 .
Au5 Au2 Au13 60.99(5) 13_665 .
Au5 Au2 Au13 119.01(5) . .
Au7 Au2 Au13 95.95(5) 13_665 13_665
Au7 Au2 Au13 84.05(5) . 13_665
Au3 Au2 Au13 119.89(5) . 13_665
Au3 Au2 Au13 60.11(5) 13_665 13_665
Au5 Au2 Au13 119.01(5) 13_665 13_665
Au5 Au2 Au13 60.99(5) . 13_665
Au13 Au2 Au13 180.00(6) . 13_665
Au7 Au2 Au9 59.25(4) 13_665 13_665
Au7 Au2 Au9 120.75(4) . 13_665
Au3 Au2 Au9 59.92(4) . 13_665
Au3 Au2 Au9 120.08(4) 13_665 13_665
Au5 Au2 Au9 88.71(5) 13_665 13_665
Au5 Au2 Au9 91.29(5) . 13_665
Au13 Au2 Au9 51.56(4) . 13_665
Au13 Au2 Au9 128.44(4) 13_665 13_665
Au7 Au2 Au9 120.75(4) 13_665 .
Au7 Au2 Au9 59.25(4) . .
Au3 Au2 Au9 120.08(4) . .
Au3 Au2 Au9 59.92(4) 13_665 .
Au5 Au2 Au9 91.29(5) 13_665 .
Au5 Au2 Au9 88.71(5) . .
Au13 Au2 Au9 128.44(4) . .
Au13 Au2 Au9 51.56(4) 13_665 .
Au9 Au2 Au9 180.00(5) 13_665 .
S9 Au3 Au5 132.0(2) . .
S9 Au3 Au2 164.38(16) . .
Au5 Au3 Au2 60.43(5) . .
S9 Au3 Au7 133.07(12) . .
Au5 Au3 Au7 59.86(6) . .
Au2 Au3 Au7 58.95(4) . .
S9 Au3 Au13 101.50(19) . .
Au5 Au3 Au13 124.30(7) . .
Au2 Au3 Au13 64.38(5) . .
Au7 Au3 Au13 97.47(7) . .
S9 Au3 Au9 99.44(12) . 13_665
Au5 Au3 Au9 96.30(7) . 13_665
Au2 Au3 Au9 67.36(5) . 13_665
Au7 Au3 Au9 126.25(7) . 13_665
Au13 Au3 Au9 54.62(5) . 13_665
S9 Au3 Au20 44.44(15) . .
Au5 Au3 Au20 151.02(7) . .
Au2 Au3 Au20 119.95(7) . .
Au7 Au3 Au20 148.17(8) . .
Au13 Au3 Au20 60.79(6) . .
Au9 Au3 Au20 62.21(6) 13_665 .
S4 Au4 Au6 133.0(3) 9_577 .
S4 Au4 Au1 164.7(2) 9_577 .
Au6 Au4 Au1 59.87(4) . .
S4 Au4 Au11 131.92(15) 9_577 .
Au6 Au4 Au11 59.64(6) . .
Au1 Au4 Au11 59.12(4) . .
S4 Au4 Au10 101.2(2) 9_577 .
Au6 Au4 Au10 123.89(7) . .
Au1 Au4 Au10 64.56(5) . .
Au11 Au4 Au10 97.93(6) . .
S4 Au4 Au8 100.62(16) 9_577 9_577
Au6 Au4 Au8 95.69(6) . 9_577
Au1 Au4 Au8 67.06(4) . 9_577
Au11 Au4 Au8 126.14(7) . 9_577
Au10 Au4 Au8 54.53(5) . 9_577
S4 Au4 Au22 45.0(2) 9_577 9_577
Au6 Au4 Au22 151.01(7) . 9_577
Au1 Au4 Au22 119.74(6) . 9_577
Au11 Au4 Au22 148.25(8) . 9_577
Au10 Au4 Au22 60.37(6) . 9_577
Au8 Au4 Au22 62.35(6) 9_577 9_577
S8 Au5 Au3 125.0(3) . .
S8 Au5 Au7 136.9(3) . .
Au3 Au5 Au7 60.85(6) . .
S8 Au5 Au2 163.8(3) . .
Au3 Au5 Au2 60.22(5) . .
Au7 Au5 Au2 59.20(5) . .
S8 Au5 Au13 110.8(2) . 13_665
Au3 Au5 Au13 123.49(8) . 13_665
Au7 Au5 Au13 85.04(6) . 13_665
Au2 Au5 Au13 63.76(5) . 13_665
S8 Au5 Au14 91.6(3) . .
Au3 Au5 Au14 96.32(7) . .
Au7 Au5 Au14 131.52(8) . .
Au2 Au5 Au14 72.32(5) . .
Au13 Au5 Au14 73.01(6) 13_665 .
S8 Au5 Au21 47.0(3) . .
Au3 Au5 Au21 138.78(7) . .
Au7 Au5 Au21 97.91(7) . .
Au2 Au5 Au21 141.53(7) . .
Au13 Au5 Au21 85.33(7) 13_665 .
Au14 Au5 Au21 121.88(8) . .
S10 Au6 Au11 135.31(12) . .
S10 Au6 Au4 124.81(17) . .
Au11 Au6 Au4 60.58(6) . .
S10 Au6 Au1 164.99(12) . .
Au11 Au6 Au1 59.61(4) . .
Au4 Au6 Au1 60.41(5) . .
S10 Au6 Au10 110.41(17) . 9_577
Au11 Au6 Au10 85.86(6) . 9_577
Au4 Au6 Au10 124.38(7) . 9_577
Au1 Au6 Au10 64.50(5) . 9_577
S10 Au6 Au12 93.37(12) . 9_577
Au11 Au6 Au12 131.27(7) . 9_577
Au4 Au6 Au12 96.97(7) . 9_577
Au1 Au6 Au12 71.67(5) . 9_577
Au10 Au6 Au12 72.08(5) 9_577 9_577
S10 Au6 Au19 47.01(13) . .
Au11 Au6 Au19 96.42(7) . .
Au4 Au6 Au19 137.21(7) . .
Au1 Au6 Au19 141.13(6) . .
Au10 Au6 Au19 85.16(6) 9_577 .
Au12 Au6 Au19 123.24(7) 9_577 .
S7 Au7 Au2 154.5(2) . .
S7 Au7 Au5 144.8(2) . .
Au2 Au7 Au5 60.65(5) . .
S7 Au7 Au3 126.4(2) . .
Au2 Au7 Au3 60.18(5) . .
Au5 Au7 Au3 59.29(6) . .
S7 Au7 Au9 101.2(2) . .
Au2 Au7 Au9 68.41(5) . .
Au5 Au7 Au9 94.13(6) . .
Au3 Au7 Au9 128.53(7) . .
S7 Au7 Au14 85.41(19) . 13_665
Au2 Au7 Au14 69.10(5) . 13_665
Au5 Au7 Au14 129.76(7) . 13_665
Au3 Au7 Au14 96.10(7) . 13_665
Au9 Au7 Au14 66.48(6) . 13_665
S7 Au7 Au18 95.3(2) . .
Au2 Au7 Au18 95.00(5) . .
Au5 Au7 Au18 70.54(6) . .
Au3 Au7 Au18 129.81(7) . .
Au9 Au7 Au18 50.45(5) . .
Au14 Au7 Au18 115.88(6) 13_665 .
S7 Au7 Au16 42.5(2) . .
Au2 Au7 Au16 128.94(6) . .
Au5 Au7 Au16 129.02(8) . .
Au3 Au7 Au16 168.92(7) . .
Au9 Au7 Au16 61.27(5) . .
Au14 Au7 Au16 83.20(6) 13_665 .
Au18 Au7 Au16 59.30(5) . .
S1 Au8 Au17 139.4(2) . .
S1 Au8 Au10 158.3(2) . 9_577
Au17 Au8 Au10 60.71(6) . 9_577
S1 Au8 Au11 94.5(2) . .
Au17 Au8 Au11 70.25(6) . .
Au10 Au8 Au11 85.78(6) 9_577 .
S1 Au8 Au4 97.9(2) . 9_577
Au17 Au8 Au4 122.13(7) . 9_577
Au10 Au8 Au4 61.41(6) 9_577 9_577
Au11 Au8 Au4 105.68(6) . 9_577
S1 Au8 Au23 102.9(2) . .
Au17 Au8 Au23 59.88(6) . .
Au10 Au8 Au23 95.48(7) 9_577 .
Au11 Au8 Au23 120.73(7) . .
Au4 Au8 Au23 126.63(7) 9_577 .
S1 Au8 Au1 101.7(2) . .
Au17 Au8 Au1 97.83(6) . .
Au10 Au8 Au1 61.48(5) 9_577 .
Au11 Au8 Au1 52.54(4) . .
Au4 Au8 Au1 53.17(4) 9_577 .
Au23 Au8 Au1 154.97(7) . .
S1 Au8 Au22 115.9(2) . .
Au17 Au8 Au22 90.24(7) . .
Au10 Au8 Au22 62.53(6) 9_577 .
Au11 Au8 Au22 148.18(7) . .
Au4 Au8 Au22 63.02(6) 9_577 .
Au23 Au8 Au22 63.65(6) . .
Au1 Au8 Au22 108.66(6) . .
S1 Au8 Au15 74.3(2) . .
Au17 Au8 Au15 65.17(6) . .
Au10 Au8 Au15 124.44(7) 9_577 .
Au11 Au8 Au15 64.71(5) . .
Au4 Au8 Au15 166.47(8) 9_577 .
Au23 Au8 Au15 66.57(6) . .
Au1 Au8 Au15 116.76(6) . .
Au22 Au8 Au15 130.22(7) . .
S3 Au9 Au18 140.7(2) 13_665 .
S3 Au9 Au13 157.6(2) 13_665 13_665
Au18 Au9 Au13 60.71(7) . 13_665
S3 Au9 Au7 95.9(2) 13_665 .
Au18 Au9 Au7 71.14(6) . .
Au13 Au9 Au7 85.48(6) 13_665 .
S3 Au9 Au3 97.5(2) 13_665 13_665
Au18 Au9 Au3 121.54(8) . 13_665
Au13 Au9 Au3 60.84(6) 13_665 13_665
Au7 Au9 Au3 105.02(6) . 13_665
S3 Au9 Au24 101.5(3) 13_665 .
Au18 Au9 Au24 60.47(7) . .
Au13 Au9 Au24 96.57(8) 13_665 .
Au7 Au9 Au24 121.84(7) . .
Au3 Au9 Au24 126.52(7) 13_665 .
S3 Au9 Au2 102.7(3) 13_665 .
Au18 Au9 Au2 97.94(6) . .
Au13 Au9 Au2 60.75(5) 13_665 .
Au7 Au9 Au2 52.34(4) . .
Au3 Au9 Au2 52.72(4) 13_665 .
Au24 Au9 Au2 155.58(7) . .
S3 Au9 Au16 74.0(2) 13_665 .
Au18 Au9 Au16 66.79(6) . .
Au13 Au9 Au16 125.90(8) 13_665 .
Au7 Au9 Au16 65.68(5) . .
Au3 Au9 Au16 166.00(8) 13_665 .
Au24 Au9 Au16 66.88(6) . .
Au2 Au9 Au16 117.44(6) . .
S3 Au9 Au20 114.3(2) 13_665 13_665
Au18 Au9 Au20 89.70(8) . 13_665
Au13 Au9 Au20 62.90(6) 13_665 13_665
Au7 Au9 Au20 148.26(7) . 13_665
Au3 Au9 Au20 63.17(6) 13_665 13_665
Au24 Au9 Au20 63.42(6) . 13_665
Au2 Au9 Au20 108.47(6) . 13_665
Au16 Au9 Au20 130.28(8) . 13_665
S6 Au10 Au8 156.8(2) . 9_577
S6 Au10 Au17 144.0(2) . 9_577
Au8 Au10 Au17 59.10(6) 9_577 9_577
S6 Au10 Au4 92.8(2) . .
Au8 Au10 Au4 64.06(6) 9_577 .
Au17 Au10 Au4 123.16(7) 9_577 .
S6 Au10 Au6 90.82(19) . 9_577
Au8 Au10 Au6 95.03(6) 9_577 9_577
Au17 Au10 Au6 76.12(6) 9_577 9_577
Au4 Au10 Au6 109.79(7) . 9_577
S6 Au10 Au1 98.84(19) . .
Au8 Au10 Au1 67.04(5) 9_577 .
Au17 Au10 Au1 100.43(6) 9_577 .
Au4 Au10 Au1 55.33(4) . .
Au6 Au10 Au1 54.85(4) 9_577 .
S6 Au10 Au22 106.34(19) . 9_577
Au8 Au10 Au22 67.23(6) 9_577 9_577
Au17 Au10 Au22 92.08(7) 9_577 9_577
Au4 Au10 Au22 65.34(6) . 9_577
Au6 Au10 Au22 162.14(7) 9_577 9_577
Au1 Au10 Au22 115.93(7) . 9_577
S2 Au11 Au1 153.5(3) . .
S2 Au11 Au6 146.1(3) . .
Au1 Au11 Au6 60.34(4) . .
S2 Au11 Au4 125.7(3) . .
Au1 Au11 Au4 60.38(4) . .
Au6 Au11 Au4 59.79(6) . .
S2 Au11 Au8 101.8(2) . .
Au1 Au11 Au8 67.68(4) . .
Au6 Au11 Au8 93.32(6) . .
Au4 Au11 Au8 128.02(7) . .
S2 Au11 Au12 84.3(3) . .
Au1 Au11 Au12 69.23(4) . .
Au6 Au11 Au12 129.57(6) . .
Au4 Au11 Au12 95.31(7) . .
Au8 Au11 Au12 67.18(5) . .
S2 Au11 Au17 96.2(3) . .
Au1 Au11 Au17 94.92(5) . .
Au6 Au11 Au17 70.47(6) . .
Au4 Au11 Au17 130.25(7) . .
Au8 Au11 Au17 50.58(5) . .
Au12 Au11 Au17 116.56(6) . .
S2 Au11 Au15 43.4(3) . .
Au1 Au11 Au15 128.80(6) . .
Au6 Au11 Au15 128.30(8) . .
Au4 Au11 Au15 169.06(7) . .
Au8 Au11 Au15 61.75(5) . .
Au12 Au11 Au15 84.14(5) . .
Au17 Au11 Au15 58.61(5) . .
S1 Au12 S6 170.7(3) . .
S1 Au12 Au6 99.1(2) . 9_577
S6 Au12 Au6 89.41(14) . 9_577
S1 Au12 Au11 90.1(2) . .
S6 Au12 Au11 92.0(2) . .
Au6 Au12 Au11 99.15(6) 9_577 .
S1 Au12 Au1 97.5(2) . .
S6 Au12 Au1 90.6(2) . .
Au6 Au12 Au1 50.33(4) 9_577 .
Au11 Au12 Au1 48.82(3) . .
S5 Au13 Au9 159.6(2) 13_665 13_665
S5 Au13 Au18 141.0(2) 13_665 13_665
Au9 Au13 Au18 59.07(6) 13_665 13_665
S5 Au13 Au3 95.3(2) 13_665 .
Au9 Au13 Au3 64.54(6) 13_665 .
Au18 Au13 Au3 123.61(8) 13_665 .
S5 Au13 Au5 88.5(3) 13_665 13_665
Au9 Au13 Au5 95.36(7) 13_665 13_665
Au18 Au13 Au5 76.54(6) 13_665 13_665
Au3 Au13 Au5 110.39(8) . 13_665
S5 Au13 Au2 98.8(2) 13_665 .
Au9 Au13 Au2 67.69(6) 13_665 .
Au18 Au13 Au2 101.44(6) 13_665 .
Au3 Au13 Au2 55.51(5) . .
Au5 Au13 Au2 55.25(5) 13_665 .
S5 Au13 Au20 109.0(3) 13_665 .
Au9 Au13 Au20 67.07(6) 13_665 .
Au18 Au13 Au20 91.22(7) 13_665 .
Au3 Au13 Au20 65.62(6) . .
Au5 Au13 Au20 162.21(8) 13_665 .
Au2 Au13 Au20 116.35(7) . .
S5 Au14 S3 170.6(3) . .
S5 Au14 Au5 87.96(14) . .
S3 Au14 Au5 100.9(2) . .
S5 Au14 Au7 91.9(2) . 13_665
S3 Au14 Au7 89.9(3) . 13_665
Au5 Au14 Au7 98.72(6) . 13_665
S13 Au15 S2 172.6(3) . .
S13 Au15 Au17 88.85(15) . .
S2 Au15 Au17 98.5(2) . .
S13 Au15 Au8 90.14(12) . .
S2 Au15 Au8 95.6(2) . .
Au17 Au15 Au8 48.69(5) . .
S13 Au15 Au11 141.80(14) . .
S2 Au15 Au11 45.2(2) . .
Au17 Au15 Au11 59.41(5) . .
Au8 Au15 Au11 53.54(4) . .
S7 Au16 S14 174.4(3) . .
S7 Au16 Au9 94.58(14) . .
S14 Au16 Au9 88.06(12) . .
S7 Au16 Au18 96.32(18) . .
S14 Au16 Au18 89.15(19) . .
Au9 Au16 Au18 48.33(5) . .
S7 Au16 Au7 43.97(14) . .
S14 Au16 Au7 139.90(14) . .
Au9 Au16 Au7 53.05(5) . .
Au18 Au16 Au7 59.04(5) . .
S11 Au17 Au8 162.83(14) . .
S11 Au17 Au10 136.91(14) . 9_577
Au8 Au17 Au10 60.19(6) . 9_577
S11 Au17 Au19 50.85(13) . .
Au8 Au17 Au19 141.87(9) . .
Au10 Au17 Au19 94.08(7) 9_577 .
S11 Au17 Au23 101.98(15) . .
Au8 Au17 Au23 68.45(7) . .
Au10 Au17 Au23 100.49(7) 9_577 .
Au19 Au17 Au23 148.75(9) . .
S11 Au17 Au15 97.44(13) . .
Au8 Au17 Au15 66.14(6) . .
Au10 Au17 Au15 124.87(8) 9_577 .
Au19 Au17 Au15 122.95(7) . .
Au23 Au17 Au15 69.45(6) . .
S11 Au17 Au11 118.81(15) . .
Au8 Au17 Au11 59.17(6) . .
Au10 Au17 Au11 80.12(6) 9_577 .
Au19 Au17 Au11 90.91(7) . .
Au23 Au17 Au11 118.64(8) . .
Au15 Au17 Au11 61.98(5) . .
S12 Au18 Au9 164.43(17) . .
S12 Au18 Au13 135.23(16) . 13_665
Au9 Au18 Au13 60.22(6) . 13_665
S12 Au18 Au21 50.97(17) . .
Au9 Au18 Au21 140.81(9) . .
Au13 Au18 Au21 93.01(7) 13_665 .
S12 Au18 Au24 102.97(18) . .
Au9 Au18 Au24 67.80(7) . .
Au13 Au18 Au24 100.89(7) 13_665 .
Au21 Au18 Au24 150.47(10) . .
S12 Au18 Au7 120.51(15) . .
Au9 Au18 Au7 58.41(6) . .
Au13 Au18 Au7 79.10(7) 13_665 .
Au21 Au18 Au7 90.65(7) . .
Au24 Au18 Au7 117.39(8) . .
S12 Au18 Au16 100.40(14) . .
Au9 Au18 Au16 64.88(6) . .
Au13 Au18 Au16 123.58(8) 13_665 .
Au21 Au18 Au16 124.01(8) . .
Au24 Au18 Au16 68.38(7) . .
Au7 Au18 Au16 61.66(6) . .
S10 Au19 S11 171.8(3) . .
S10 Au19 Au17 118.12(18) . .
S11 Au19 Au17 53.74(14) . .
S10 Au19 Au6 49.69(17) . .
S11 Au19 Au6 122.16(16) . .
Au17 Au19 Au6 70.38(6) . .
S9 Au20 S15 166.8(3) . .
S9 Au20 Au13 96.41(16) . .
S15 Au20 Au13 96.4(2) . .
S9 Au20 Au9 94.17(17) . 13_665
S15 Au20 Au9 96.67(18) . 13_665
Au13 Au20 Au9 50.03(5) . 13_665
S9 Au20 Au3 46.29(15) . .
S15 Au20 Au3 146.8(2) . .
Au13 Au20 Au3 53.60(6) . .
Au9 Au20 Au3 54.62(5) 13_665 .
S9 Au20 Au24 140.73(18) . 13_665
S15 Au20 Au24 44.45(17) . 13_665
Au13 Au20 Au24 84.57(7) . 13_665
Au9 Au20 Au24 56.86(6) 13_665 13_665
Au3 Au20 Au24 111.43(7) . 13_665
S8 Au21 S12 171.4(3) . .
S8 Au21 Au18 119.0(3) . .
S12 Au21 Au18 52.34(19) . .
S8 Au21 Au5 50.1(3) . .
S12 Au21 Au5 121.6(2) . .
Au18 Au21 Au5 70.80(6) . .
S16 Au22 S4 166.8(2) . .
S16 Au22 Au10 95.56(16) . 9_577
S4 Au22 Au10 97.0(2) . 9_577
S16 Au22 Au8 96.10(15) . .
S4 Au22 Au8 95.04(18) . .
Au10 Au22 Au8 50.24(5) 9_577 .
S16 Au22 Au4 146.49(16) . 9_577
S4 Au22 Au4 46.65(18) . 9_577
Au10 Au22 Au4 54.29(5) 9_577 9_577
Au8 Au22 Au4 54.62(5) . 9_577
S16 Au22 Au23 43.37(15) . .
S4 Au22 Au23 142.4(2) . .
Au10 Au22 Au23 84.06(6) 9_577 .
Au8 Au22 Au23 57.12(5) . .
Au4 Au22 Au23 111.71(7) 9_577 .
S13 Au23 S16 171.0(3) . .
S13 Au23 Au17 95.22(15) . .
S16 Au23 Au17 92.36(16) . .
S13 Au23 Au8 91.47(17) . .
S16 Au23 Au8 97.07(17) . .
Au17 Au23 Au8 51.67(5) . .
S13 Au23 Au22 143.76(18) . .
S16 Au23 Au22 42.26(17) . .
Au17 Au23 Au22 83.11(7) . .
Au8 Au23 Au22 59.23(6) . .
S14 Au24 S15 169.73(13) . 13_665
S14 Au24 Au18 98.10(16) . .
S15 Au24 Au18 91.6(2) 13_665 .
S14 Au24 Au9 90.58(18) . .
S15 Au24 Au9 98.02(17) 13_665 .
Au18 Au24 Au9 51.74(6) . .
S14 Au24 Au20 141.4(2) . 13_665
S15 Au24 Au20 43.0(2) 13_665 13_665
Au18 Au24 Au20 82.85(7) . 13_665
Au9 Au24 Au20 59.72(6) . 13_665
C99 N1 C99 110(4) 3 .
C99 N1 C97 109(2) 3 .
C99 N1 C97 105(2) . .
C99 N1 C97 105(2) 3 3
C99 N1 C97 109(2) . 3
C97 N1 C97 118(4) . 3
C55 S1 Au12 109.5(12) . .
C55 S1 Au8 110.5(12) . .
Au12 S1 Au8 93.3(3) . .
C79 S2 Au15 110.1(7) . .
C79 S2 Au11 111.1(6) . .
Au15 S2 Au11 91.4(3) . .
C7 S3 Au14 112.0(14) . .
C7 S3 Au9 111.3(13) . 13_665
Au14 S3 Au9 92.6(3) . 13_665
C67 S4 Au22 100.1(7) . .
C67 S4 Au4 104.9(7) . 9_577
Au22 S4 Au4 88.4(2) . 9_577
C13 S5 Au14 102.1(7) . .
C13 S5 Au13 106.5(6) . 13_665
Au14 S5 Au13 97.7(3) . 13_665
C49 S6 Au12 100.0(9) . .
C49 S6 Au10 104.0(6) . .
Au12 S6 Au10 96.2(2) . .
C43 S7 Au16 108.3(6) . .
C43 S7 Au7 108.6(7) . .
Au16 S7 Au7 93.5(3) . .
C31 S8 Au21 109.4(14) . .
C31 S8 Au5 107.8(13) . .
Au21 S8 Au5 82.9(3) . .
C25 S9 Au20 105.8(7) . .
C25 S9 Au3 102.1(6) . .
Au20 S9 Au3 89.3(2) . .
C91 S10 Au19 109.1(4) . .
C91 S10 Au6 108.5(6) . .
Au19 S10 Au6 83.30(19) . .
C73 S11 Au19 105.2(5) . .
C73 S11 Au17 99.2(4) . .
Au19 S11 Au17 75.41(16) . .
C19 S12 Au21 100.8(7) . .
C19 S12 Au18 104.3(8) . .
Au21 S12 Au18 76.69(18) . .
C85 S13 Au15 102.9(5) . .
C85 S13 Au23 101.4(5) . .
Au15 S13 Au23 100.4(2) . .
C37 S14 Au24 93.2(8) . .
C37 S14 Au16 102.1(6) . .
Au24 S14 Au16 100.2(2) . .
C1 S15 Au20 107.93(18) . .
C1 S15 Au24 101.93(18) . 13_665
Au20 S15 Au24 92.6(3) . 13_665
C61 S16 Au22 102.3(6) . .
C61 S16 Au23 106.4(5) . .
Au22 S16 Au23 94.4(3) . .
C2 C1 C6 112.4 . .
C2 C1 S15 108.6 . .
C6 C1 S15 108.5 . .
C2 C1 H1A 109.1 . .
C6 C1 H1A 109.1 . .
S15 C1 H1A 109.1 . .
C1 C2 C3 107.9 . .
C1 C2 H2A 110.1 . .
C3 C2 H2A 110.1 . .
C1 C2 H2B 110.1 . .
C3 C2 H2B 110.1 . .
H2A C2 H2B 108.4 . .
C4 C3 C2 114.1 . .
C4 C3 H3A 108.7 . .
C2 C3 H3A 108.7 . .
C4 C3 H3B 108.7 . .
C2 C3 H3B 108.7 . .
H3A C3 H3B 107.6 . .
C5 C4 C3 112.1 . .
C5 C4 H4A 109.2 . .
C3 C4 H4A 109.2 . .
C5 C4 H4B 109.2 . .
C3 C4 H4B 109.2 . .
H4A C4 H4B 107.9 . .
C4 C5 C6 113.2 . .
C4 C5 H5A 108.9 . .
C6 C5 H5A 108.9 . .
C4 C5 H5B 108.9 . .
C6 C5 H5B 108.9 . .
H5A C5 H5B 107.7 . .
C1 C6 C5 107.3 . .
C1 C6 H6A 110.3 . .
C5 C6 H6A 110.3 . .
C1 C6 H6B 110.3 . .
C5 C6 H6B 110.3 . .
H6A C6 H6B 108.5 . .
C12 C7 C8 118(4) . .
C12 C7 S3 106(3) . .
C8 C7 S3 109(3) . .
C12 C7 H7A 107.8 . .
C8 C7 H7A 107.8 . .
S3 C7 H7A 107.8 . .
C7 C8 C9 109(4) . .
C7 C8 H8A 109.9 . .
C9 C8 H8A 109.9 . .
C7 C8 H8B 109.9 . .
C9 C8 H8B 109.9 . .
H8A C8 H8B 108.3 . .
C10 C9 C8 114(5) . .
C10 C9 H9A 108.8 . .
C8 C9 H9A 108.8 . .
C10 C9 H9B 108.8 . .
C8 C9 H9B 108.8 . .
H9A C9 H9B 107.7 . .
C9 C10 C11 121(5) . .
C9 C10 H10A 107.0 . .
C11 C10 H10A 107.0 . .
C9 C10 H10B 107.0 . .
C11 C10 H10B 107.0 . .
H10A C10 H10B 106.8 . .
C10 C11 C12 108(5) . .
C10 C11 H11A 110.2 . .
C12 C11 H11A 110.2 . .
C10 C11 H11B 110.2 . .
C12 C11 H11B 110.2 . .
H11A C11 H11B 108.5 . .
C7 C12 C11 116(4) . .
C7 C12 H12A 108.2 . .
C11 C12 H12A 108.2 . .
C7 C12 H12B 108.2 . .
C11 C12 H12B 108.2 . .
H12A C12 H12B 107.4 . .
C14 C13 C18 112.4 . .
C14 C13 S5 103.5(8) . .
C18 C13 S5 108.2(7) . .
C14 C13 H13A 110.8 . .
C18 C13 H13A 110.8 . .
S5 C13 H13A 110.8 . .
C13 C14 C15 107.9 . .
C13 C14 H14A 110.1 . .
C15 C14 H14A 110.1 . .
C13 C14 H14B 110.1 . .
C15 C14 H14B 110.1 . .
H14A C14 H14B 108.4 . .
C16 C15 C14 114.1 . .
C16 C15 H15A 108.7 . .
C14 C15 H15A 108.7 . .
C16 C15 H15B 108.7 . .
C14 C15 H15B 108.7 . .
H15A C15 H15B 107.6 . .
C17 C16 C15 112.1 . .
C17 C16 H16A 109.2 . .
C15 C16 H16A 109.2 . .
C17 C16 H16B 109.2 . .
C15 C16 H16B 109.2 . .
H16A C16 H16B 107.9 . .
C16 C17 C18 113.3 . .
C16 C17 H17A 108.9 . .
C18 C17 H17A 108.9 . .
C16 C17 H17B 108.9 . .
C18 C17 H17B 108.9 . .
H17A C17 H17B 107.7 . .
C13 C18 C17 107.3 . .
C13 C18 H18A 110.3 . .
C17 C18 H18A 110.3 . .
C13 C18 H18B 110.3 . .
C17 C18 H18B 110.3 . .
H18A C18 H18B 108.5 . .
C20 C19 C24 112.4 . .
C20 C19 S12 121.3(9) . .
C24 C19 S12 100.7(6) . .
C20 C19 H19A 107.2 . .
C24 C19 H19A 107.2 . .
S12 C19 H19A 107.2 . .
C19 C20 C21 107.9 . .
C19 C20 H20A 110.1 . .
C21 C20 H20A 110.1 . .
C19 C20 H20B 110.1 . .
C21 C20 H20B 110.1 . .
H20A C20 H20B 108.4 . .
C22 C21 C20 114.1 . .
C22 C21 H21A 108.7 . .
C20 C21 H21A 108.7 . .
C22 C21 H21B 108.7 . .
C20 C21 H21B 108.7 . .
H21A C21 H21B 107.6 . .
C23 C22 C21 112.1 . .
C23 C22 H22A 109.2 . .
C21 C22 H22A 109.2 . .
C23 C22 H22B 109.2 . .
C21 C22 H22B 109.2 . .
H22A C22 H22B 107.9 . .
C22 C23 C24 113.3 . .
C22 C23 H23A 108.9 . .
C24 C23 H23A 108.9 . .
C22 C23 H23B 108.9 . .
C24 C23 H23B 108.9 . .
H23A C23 H23B 107.7 . .
C19 C24 C23 107.3 . .
C19 C24 H24A 110.3 . .
C23 C24 H24A 110.3 . .
C19 C24 H24B 110.3 . .
C23 C24 H24B 110.3 . .
H24A C24 H24B 108.5 . .
C26 C25 C30 112.4 . .
C26 C25 S9 107.2(7) . .
C30 C25 S9 108.6(5) . .
C26 C25 H25A 109.5 . .
C30 C25 H25A 109.5 . .
S9 C25 H25A 109.5 . .
C25 C26 C27 107.9 . .
C25 C26 H26A 110.1 . .
C27 C26 H26A 110.1 . .
C25 C26 H26B 110.1 . .
C27 C26 H26B 110.1 . .
H26A C26 H26B 108.4 . .
C28 C27 C26 114.1 . .
C28 C27 H27A 108.7 . .
C26 C27 H27A 108.7 . .
C28 C27 H27B 108.7 . .
C26 C27 H27B 108.7 . .
H27A C27 H27B 107.6 . .
C29 C28 C27 112.1 . .
C29 C28 H28A 109.2 . .
C27 C28 H28A 109.2 . .
C29 C28 H28B 109.2 . .
C27 C28 H28B 109.2 . .
H28A C28 H28B 107.9 . .
C28 C29 C30 113.3 . .
C28 C29 H29A 108.9 . .
C30 C29 H29A 108.9 . .
C28 C29 H29B 108.9 . .
C30 C29 H29B 108.9 . .
H29A C29 H29B 107.7 . .
C25 C30 C29 107.3 . .
C25 C30 H30A 110.3 . .
C29 C30 H30A 110.3 . .
C25 C30 H30B 110.3 . .
C29 C30 H30B 110.3 . .
H30A C30 H30B 108.5 . .
C32 C31 C36 113(4) . .
C32 C31 S8 112(3) . .
C36 C31 S8 104(3) . .
C32 C31 H31A 109.4 . .
C36 C31 H31A 109.4 . .
S8 C31 H31A 109.4 . .
C31 C32 C33 111(4) . .
C31 C32 H32A 109.5 . .
C33 C32 H32A 109.5 . .
C31 C32 H32B 109.5 . .
C33 C32 H32B 109.5 . .
H32A C32 H32B 108.0 . .
C34 C33 C32 104(4) . .
C34 C33 H33A 111.0 . .
C32 C33 H33A 111.0 . .
C34 C33 H33B 111.0 . .
C32 C33 H33B 111.0 . .
H33A C33 H33B 109.0 . .
C35 C34 C33 125(5) . .
C35 C34 H34A 106.1 . .
C33 C34 H34A 106.1 . .
C35 C34 H34B 106.1 . .
C33 C34 H34B 106.1 . .
H34A C34 H34B 106.3 . .
C34 C35 C36 109(4) . .
C34 C35 H35A 109.9 . .
C36 C35 H35A 109.9 . .
C34 C35 H35B 109.9 . .
C36 C35 H35B 109.9 . .
H35A C35 H35B 108.3 . .
C31 C36 C35 104(3) . .
C31 C36 H36A 110.9 . .
C35 C36 H36A 110.9 . .
C31 C36 H36B 110.9 . .
C35 C36 H36B 110.9 . .
H36A C36 H36B 108.9 . .
C38 C37 C42 112.4 . .
C38 C37 S14 100.6(8) . .
C42 C37 S14 103.6(6) . .
C38 C37 H37A 113.1 . .
C42 C37 H37A 113.1 . .
S14 C37 H37A 113.1 . .
C37 C38 C39 107.9 . .
C37 C38 H38A 110.1 . .
C39 C38 H38A 110.1 . .
C37 C38 H38B 110.1 . .
C39 C38 H38B 110.1 . .
H38A C38 H38B 108.4 . .
C40 C39 C38 114.1 . .
C40 C39 H39A 108.7 . .
C38 C39 H39A 108.7 . .
C40 C39 H39B 108.7 . .
C38 C39 H39B 108.7 . .
H39A C39 H39B 107.6 . .
C41 C40 C39 112.1 . .
C41 C40 H40A 109.2 . .
C39 C40 H40A 109.2 . .
C41 C40 H40B 109.2 . .
C39 C40 H40B 109.2 . .
H40A C40 H40B 107.9 . .
C40 C41 C42 113.3 . .
C40 C41 H41A 108.9 . .
C42 C41 H41A 108.9 . .
C40 C41 H41B 108.9 . .
C42 C41 H41B 108.9 . .
H41A C41 H41B 107.7 . .
C37 C42 C41 107.3 . .
C37 C42 H42A 110.3 . .
C41 C42 H42A 110.3 . .
C37 C42 H42B 110.3 . .
C41 C42 H42B 110.3 . .
H42A C42 H42B 108.5 . .
C44 C43 C48 112.4 . .
C44 C43 S7 107.5(6) . .
C48 C43 S7 109.8(7) . .
C44 C43 H43A 109.0 . .
C48 C43 H43A 109.0 . .
S7 C43 H43A 109.0 . .
C43 C44 C45 107.9 . .
C43 C44 H44A 110.1 . .
C45 C44 H44A 110.1 . .
C43 C44 H44B 110.1 . .
C45 C44 H44B 110.1 . .
H44A C44 H44B 108.4 . .
C46 C45 C44 114.1 . .
C46 C45 H45A 108.7 . .
C44 C45 H45A 108.7 . .
C46 C45 H45B 108.7 . .
C44 C45 H45B 108.7 . .
H45A C45 H45B 107.6 . .
C47 C46 C45 112.1 . .
C47 C46 H46A 109.2 . .
C45 C46 H46A 109.2 . .
C47 C46 H46B 109.2 . .
C45 C46 H46B 109.2 . .
H46A C46 H46B 107.9 . .
C46 C47 C48 113.3 . .
C46 C47 H47A 108.9 . .
C48 C47 H47A 108.9 . .
C46 C47 H47B 108.9 . .
C48 C47 H47B 108.9 . .
H47A C47 H47B 107.7 . .
C43 C48 C47 107.3 . .
C43 C48 H48A 110.3 . .
C47 C48 H48A 110.3 . .
C43 C48 H48B 110.3 . .
C47 C48 H48B 110.3 . .
H48A C48 H48B 108.5 . .
C50 C49 C54 112.4 . .
C50 C49 S6 103.7(9) . .
C54 C49 S6 104.1(6) . .
C50 C49 H49A 112.0 . .
C54 C49 H49A 112.0 . .
S6 C49 H49A 112.0 . .
C49 C50 C51 107.9 . .
C49 C50 H50A 110.1 . .
C51 C50 H50A 110.1 . .
C49 C50 H50B 110.1 . .
C51 C50 H50B 110.1 . .
H50A C50 H50B 108.4 . .
C52 C51 C50 114.2 . .
C52 C51 H51A 108.7 . .
C50 C51 H51A 108.7 . .
C52 C51 H51B 108.7 . .
C50 C51 H51B 108.7 . .
H51A C51 H51B 107.6 . .
C53 C52 C51 112.1 . .
C53 C52 H52A 109.2 . .
C51 C52 H52A 109.2 . .
C53 C52 H52B 109.2 . .
C51 C52 H52B 109.2 . .
H52A C52 H52B 107.9 . .
C52 C53 C54 113.3 . .
C52 C53 H53A 108.9 . .
C54 C53 H53A 108.9 . .
C52 C53 H53B 108.9 . .
C54 C53 H53B 108.9 . .
H53A C53 H53B 107.7 . .
C49 C54 C53 107.3 . .
C49 C54 H54A 110.3 . .
C53 C54 H54A 110.3 . .
C49 C54 H54B 110.3 . .
C53 C54 H54B 110.3 . .
H54A C54 H54B 108.5 . .
C60 C55 C56 112(3) . .
C60 C55 S1 107(3) . .
C56 C55 S1 109(3) . .
C60 C55 H55A 109.5 . .
C56 C55 H55A 109.5 . .
S1 C55 H55A 109.5 . .
C57 C56 C55 108(3) . .
C57 C56 H56A 110.1 . .
C55 C56 H56A 110.1 . .
C57 C56 H56B 110.1 . .
C55 C56 H56B 110.1 . .
H56A C56 H56B 108.4 . .
C58 C57 C56 116(4) . .
C58 C57 H57A 108.3 . .
C56 C57 H57A 108.3 . .
C58 C57 H57B 108.3 . .
C56 C57 H57B 108.3 . .
H57A C57 H57B 107.4 . .
C59 C58 C57 120(5) . .
C59 C58 H58A 107.4 . .
C57 C58 H58A 107.4 . .
C59 C58 H58B 107.4 . .
C57 C58 H58B 107.4 . .
H58A C58 H58B 107.0 . .
C58 C59 C60 112(4) . .
C58 C59 H59A 109.2 . .
C60 C59 H59A 109.2 . .
C58 C59 H59B 109.2 . .
C60 C59 H59B 109.2 . .
H59A C59 H59B 107.9 . .
C59 C60 C55 108(3) . .
C59 C60 H60A 110.0 . .
C55 C60 H60A 110.0 . .
C59 C60 H60B 110.0 . .
C55 C60 H60B 110.0 . .
H60A C60 H60B 108.4 . .
C62 C61 C66 112.4 . .
C62 C61 S16 109.8(5) . .
C66 C61 S16 107.7(5) . .
C62 C61 H61A 109.0 . .
C66 C61 H61A 109.0 . .
S16 C61 H61A 109.0 . .
C61 C62 C63 107.9 . .
C61 C62 H62A 110.1 . .
C63 C62 H62A 110.1 . .
C61 C62 H62B 110.1 . .
C63 C62 H62B 110.1 . .
H62A C62 H62B 108.4 . .
C64 C63 C62 114.1 . .
C64 C63 H63A 108.7 . .
C62 C63 H63A 108.7 . .
C64 C63 H63B 108.7 . .
C62 C63 H63B 108.7 . .
H63A C63 H63B 107.6 . .
C65 C64 C63 112.1 . .
C65 C64 H64A 109.2 . .
C63 C64 H64A 109.2 . .
C65 C64 H64B 109.2 . .
C63 C64 H64B 109.2 . .
H64A C64 H64B 107.9 . .
C64 C65 C66 113.3 . .
C64 C65 H65A 108.9 . .
C66 C65 H65A 108.9 . .
C64 C65 H65B 108.9 . .
C66 C65 H65B 108.9 . .
H65A C65 H65B 107.7 . .
C61 C66 C65 107.3 . .
C61 C66 H66A 110.3 . .
C65 C66 H66A 110.3 . .
C61 C66 H66B 110.3 . .
C65 C66 H66B 110.3 . .
H66A C66 H66B 108.5 . .
C68 C67 C72 112.4 . .
C68 C67 S4 110.3(6) . .
C72 C67 S4 107.1(6) . .
C68 C67 H67A 109.0 . .
C72 C67 H67A 109.0 . .
S4 C67 H67A 109.0 . .
C67 C68 C69 107.9 . .
C67 C68 H68A 110.1 . .
C69 C68 H68A 110.1 . .
C67 C68 H68B 110.1 . .
C69 C68 H68B 110.1 . .
H68A C68 H68B 108.4 . .
C70 C69 C68 114.1 . .
C70 C69 H69A 108.7 . .
C68 C69 H69A 108.7 . .
C70 C69 H69B 108.7 . .
C68 C69 H69B 108.7 . .
H69A C69 H69B 107.6 . .
C71 C70 C69 112.1 . .
C71 C70 H70A 109.2 . .
C69 C70 H70A 109.2 . .
C71 C70 H70B 109.2 . .
C69 C70 H70B 109.2 . .
H70A C70 H70B 107.9 . .
C70 C71 C72 113.3 . .
C70 C71 H71A 108.9 . .
C72 C71 H71A 108.9 . .
C70 C71 H71B 108.9 . .
C72 C71 H71B 108.9 . .
H71A C71 H71B 107.7 . .
C67 C72 C71 107.3 . .
C67 C72 H72A 110.3 . .
C71 C72 H72A 110.3 . .
C67 C72 H72B 110.3 . .
C71 C72 H72B 110.3 . .
H72A C72 H72B 108.5 . .
C74 C73 C78 112.4 . .
C74 C73 S11 108.2(4) . .
C78 C73 S11 108.6(4) . .
C74 C73 H73A 109.2 . .
C78 C73 H73A 109.2 . .
S11 C73 H73A 109.2 . .
C73 C74 C75 107.9 . .
C73 C74 H74A 110.1 . .
C75 C74 H74A 110.1 . .
C73 C74 H74B 110.1 . .
C75 C74 H74B 110.1 . .
H74A C74 H74B 108.4 . .
C76 C75 C74 114.1 . .
C76 C75 H75A 108.7 . .
C74 C75 H75A 108.7 . .
C76 C75 H75B 108.7 . .
C74 C75 H75B 108.7 . .
H75A C75 H75B 107.6 . .
C77 C76 C75 112.1 . .
C77 C76 H76A 109.2 . .
C75 C76 H76A 109.2 . .
C77 C76 H76B 109.2 . .
C75 C76 H76B 109.2 . .
H76A C76 H76B 107.9 . .
C76 C77 C78 113.3 . .
C76 C77 H77A 108.9 . .
C78 C77 H77A 108.9 . .
C76 C77 H77B 108.9 . .
C78 C77 H77B 108.9 . .
H77A C77 H77B 107.7 . .
C73 C78 C77 107.3 . .
C73 C78 H78A 110.3 . .
C77 C78 H78A 110.3 . .
C73 C78 H78B 110.3 . .
C77 C78 H78B 110.3 . .
H78A C78 H78B 108.5 . .
C80 C79 C84 112.4 . .
C80 C79 S2 107.7(5) . .
C84 C79 S2 108.7(5) . .
C80 C79 H79A 109.3 . .
C84 C79 H79A 109.3 . .
S2 C79 H79A 109.3 . .
C79 C80 C81 107.9 . .
C79 C80 H80A 110.1 . .
C81 C80 H80A 110.1 . .
C79 C80 H80B 110.1 . .
C81 C80 H80B 110.1 . .
H80A C80 H80B 108.4 . .
C82 C81 C80 114.1 . .
C82 C81 H81A 108.7 . .
C80 C81 H81A 108.7 . .
C82 C81 H81B 108.7 . .
C80 C81 H81B 108.7 . .
H81A C81 H81B 107.6 . .
C83 C82 C81 112.1 . .
C83 C82 H82A 109.2 . .
C81 C82 H82A 109.2 . .
C83 C82 H82B 109.2 . .
C81 C82 H82B 109.2 . .
H82A C82 H82B 107.9 . .
C82 C83 C84 113.3 . .
C82 C83 H83A 108.9 . .
C84 C83 H83A 108.9 . .
C82 C83 H83B 108.9 . .
C84 C83 H83B 108.9 . .
H83A C83 H83B 107.7 . .
C79 C84 C83 107.3 . .
C79 C84 H84A 110.3 . .
C83 C84 H84A 110.3 . .
C79 C84 H84B 110.3 . .
C83 C84 H84B 110.3 . .
H84A C84 H84B 108.5 . .
C90 C85 C86 106.2 . .
C90 C85 S13 107.5(4) . .
C86 C85 S13 109.0(4) . .
C90 C85 H85A 111.3 . .
C86 C85 H85A 111.3 . .
S13 C85 H85A 111.3 . .
C87 C86 C85 107.2 . .
C87 C86 H86A 110.3 . .
C85 C86 H86A 110.3 . .
C87 C86 H86B 110.3 . .
C85 C86 H86B 110.3 . .
H86A C86 H86B 108.5 . .
C88 C87 C86 114.1 . .
C88 C87 H87A 108.7 . .
C86 C87 H87A 108.7 . .
C88 C87 H87B 108.7 . .
C86 C87 H87B 108.7 . .
H87A C87 H87B 107.6 . .
C89 C88 C87 112.1 . .
C89 C88 H88A 109.2 . .
C87 C88 H88A 109.2 . .
C89 C88 H88B 109.2 . .
C87 C88 H88B 109.2 . .
H88A C88 H88B 107.9 . .
C88 C89 C90 113.3 . .
C88 C89 H89A 108.9 . .
C90 C89 H89A 108.9 . .
C88 C89 H89B 108.9 . .
C90 C89 H89B 108.9 . .
H89A C89 H89B 107.7 . .
C85 C90 C89 107.9 . .
C85 C90 H90A 110.1 . .
C89 C90 H90A 110.1 . .
C85 C90 H90B 110.1 . .
C89 C90 H90B 110.1 . .
H90A C90 H90B 108.4 . .
C92 C91 C96 112.4 . .
C92 C91 S10 107.7(5) . .
C96 C91 S10 108.7(4) . .
C92 C91 H91A 109.3 . .
C96 C91 H91A 109.3 . .
S10 C91 H91A 109.3 . .
C91 C92 C93 107.9 . .
C91 C92 H92A 110.1 . .
C93 C92 H92A 110.1 . .
C91 C92 H92B 110.1 . .
C93 C92 H92B 110.1 . .
H92A C92 H92B 108.4 . .
C94 C93 C92 114.1 . .
C94 C93 H93A 108.7 . .
C92 C93 H93A 108.7 . .
C94 C93 H93B 108.7 . .
C92 C93 H93B 108.7 . .
H93A C93 H93B 107.6 . .
C95 C94 C93 112.1 . .
C95 C94 H94A 109.2 . .
C93 C94 H94A 109.2 . .
C95 C94 H94B 109.2 . .
C93 C94 H94B 109.2 . .
H94A C94 H94B 107.9 . .
C94 C95 C96 113.3 . .
C94 C95 H95A 108.9 . .
C96 C95 H95A 108.9 . .
C94 C95 H95B 108.9 . .
C96 C95 H95B 108.9 . .
H95A C95 H95B 107.7 . .
C91 C96 C95 107.3 . .
C91 C96 H96A 110.3 . .
C95 C96 H96A 110.3 . .
C91 C96 H96B 110.3 . .
C95 C96 H96B 110.3 . .
H96A C96 H96B 108.5 . .
C98 C97 N1 110(3) . .
C97 C98 C102 105(4) . .
C100 C99 N1 116(4) . .
C103 C100 C99 119(5) . .
C98 C102 C113 134(6) . .
C100 C103 C101 120(7) . .
C104 N2 C104 121(5) 8_465 .
C104 N2 C105 108(2) 8_465 .
C104 N2 C105 108(2) . .
C104 N2 C105 108(2) 8_465 8_465
C104 N2 C105 108(2) . 8_465
C105 N2 C105 104(4) . 8_465
C108 C104 N2 108(4) . .
C106 C105 N2 112(4) . .
C112 C106 C105 113(6) . .
C104 C108 C109 106(5) . .
C108 C109 C110 105(6) . .
C115 C110 C109 111(7) . .
C106 C112 C107 123(7) . .
C102 C113 C114 145(8) . .

loop_
_geom_bond_atom_site_label_1
_geom_bond_atom_site_label_2
_geom_bond_distance
_geom_bond_site_symmetry_2
Au1 Au11 2.7102(14) .
Au1 Au11 2.7102(14) 9_577
Au1 Au6 2.7303(16) .
Au1 Au6 2.7303(15) 9_577
Au1 Au4 2.7452(15) 9_577
Au1 Au4 2.7452(15) .
Au1 Au10 3.0141(17) 9_577
Au1 Au10 3.0141(17) .
Au1 Au8 3.1585(15) .
Au1 Au8 3.1585(15) 9_577
Au1 Au12 3.3669(15) 9_577
Au1 Au12 3.3669(15) .
Au2 Au7 2.7037(15) 13_665
Au2 Au7 2.7037(15) .
Au2 Au3 2.7379(15) .
Au2 Au3 2.7380(15) 13_665
Au2 Au5 2.7436(17) 13_665
Au2 Au5 2.7436(17) .
Au2 Au13 2.9950(19) .
Au2 Au13 2.9950(19) 13_665
Au2 Au9 3.1758(16) 13_665
Au2 Au9 3.1758(16) .
Au3 S9 2.356(6) .
Au3 Au5 2.714(3) .
Au3 Au7 2.757(2) .
Au3 Au13 2.880(3) .
Au3 Au9 2.978(2) 13_665
Au3 Au20 3.259(3) .
Au4 S4 2.356(7) 9_577
Au4 Au6 2.727(2) .
Au4 Au11 2.748(2) .
Au4 Au10 2.894(2) .
Au4 Au8 2.963(2) 9_577
Au4 Au22 3.239(3) 9_577
Au5 S8 2.393(10) .
Au5 Au7 2.730(2) .
Au5 Au13 2.920(2) 13_665
Au5 Au14 2.988(2) .
Au5 Au21 3.096(3) .
Au6 S10 2.395(7) .
Au6 Au11 2.722(2) .
Au6 Au10 2.911(2) 9_577
Au6 Au12 3.008(2) 9_577
Au6 Au19 3.119(3) .
Au7 S7 2.328(5) .
Au7 Au9 2.935(2) .
Au7 Au14 3.221(2) 13_665
Au7 Au18 3.261(3) .
Au7 Au16 3.347(2) .
Au8 S1 2.372(9) .
Au8 Au17 2.654(2) .
Au8 Au10 2.684(2) 9_577
Au8 Au11 2.950(2) .
Au8 Au4 2.963(2) 9_577
Au8 Au23 3.147(3) .
Au8 Au22 3.219(2) .
Au8 Au15 3.231(2) .
Au9 S3 2.374(10) 13_665
Au9 Au18 2.657(3) .
Au9 Au13 2.689(2) 13_665
Au9 Au3 2.978(2) 13_665
Au9 Au24 3.133(3) .
Au9 Au16 3.221(2) .
Au9 Au20 3.231(3) 13_665
Au10 S6 2.364(7) .
Au10 Au8 2.684(2) 9_577
Au10 Au17 2.698(2) 9_577
Au10 Au6 2.911(2) 9_577
Au10 Au22 3.098(2) 9_577
Au11 S2 2.353(8) .
Au11 Au12 3.178(2) .
Au11 Au17 3.234(3) .
Au11 Au15 3.316(2) .
Au12 S1 2.298(10) .
Au12 S6 2.314(7) .
Au12 Au6 3.008(2) 9_577
Au13 S5 2.363(8) 13_665
Au13 Au9 2.689(2) 13_665
Au13 Au18 2.702(2) 13_665
Au13 Au5 2.920(2) 13_665
Au13 Au20 3.123(2) .
Au14 S5 2.304(9) .
Au14 S3 2.308(11) .
Au14 Au7 3.222(2) 13_665
Au15 S13 2.257(6) .
Au15 S2 2.278(11) .
Au15 Au17 3.207(2) .
Au16 S7 2.267(9) .
Au16 S14 2.292(6) .
Au16 Au18 3.270(3) .
Au17 S11 2.398(6) .
Au17 Au10 2.698(2) 9_577
Au17 Au19 2.878(2) .
Au17 Au23 2.926(2) .
Au18 S12 2.374(7) .
Au18 Au13 2.702(2) 13_665
Au18 Au21 2.918(3) .
Au18 Au24 2.944(2) .
Au19 S10 2.297(5) .
Au19 S11 2.307(5) .
Au20 S9 2.282(6) .
Au20 S15 2.284(6) .
Au20 Au9 3.231(3) 13_665
Au20 Au24 3.346(3) 13_665
Au21 S8 2.283(11) .
Au21 S12 2.329(7) .
Au22 S16 2.264(7) .
Au22 S4 2.290(8) .
Au22 Au10 3.098(2) 9_577
Au22 Au4 3.239(3) 9_577
Au22 Au23 3.358(3) .
Au23 S13 2.301(5) .
Au23 S16 2.313(6) .
Au24 S14 2.273(6) .
Au24 S15 2.346(6) 13_665
Au24 Au20 3.346(3) 13_665
N1 C99 1.56(4) 3
N1 C99 1.56(4) .
N1 C97 1.58(4) .
N1 C97 1.58(4) 3
S1 C55 1.84(4) .
S2 C79 1.850(17) .
S3 C7 1.86(4) .
S3 Au9 2.374(10) 13_665
S4 C67 1.813(19) .
S4 Au4 2.356(7) 9_577
S5 C13 1.91(2) .
S5 Au13 2.363(6) 13_665
S6 C49 1.94(3) .
S7 C43 1.88(2) .
S8 C31 1.90(4) .
S9 C25 1.85(2) .
S10 C91 1.867(14) .
S11 C73 1.817(13) .
S12 C19 1.831(19) .
S13 C85 1.795(17) .
S14 C37 1.81(2) .
S15 C1 1.8462 .
S15 Au24 2.346(7) 13_665
S16 C61 1.824(13) .
C1 C2 1.4953 .
C1 C6 1.5014 .
C1 H1A 0.9800 .
C2 C3 1.5318 .
C2 H2A 0.9700 .
C2 H2B 0.9700 .
C3 C4 1.4502 .
C3 H3A 0.9700 .
C3 H3B 0.9700 .
C4 C5 1.4425 .
C4 H4A 0.9700 .
C4 H4B 0.9700 .
C5 C6 1.5483 .
C5 H5A 0.9700 .
C5 H5B 0.9700 .
C6 H6A 0.9700 .
C6 H6B 0.9700 .
C7 C12 1.47(5) .
C7 C8 1.48(5) .
C7 H7A 0.9800 .
C8 C9 1.52(6) .
C8 H8A 0.9700 .
C8 H8B 0.9700 .
C9 C10 1.47(6) .
C9 H9A 0.9700 .
C9 H9B 0.9700 .
C10 C11 1.50(6) .
C10 H10A 0.9700 .
C10 H10B 0.9700 .
C11 C12 1.53(6) .
C11 H11A 0.9700 .
C11 H11B 0.9700 .
C12 H12A 0.9700 .
C12 H12B 0.9700 .
C13 C14 1.4954 .
C13 C18 1.5017 .
C13 H13A 0.9800 .
C14 C15 1.5320 .
C14 H14A 0.9700 .
C14 H14B 0.9700 .
C15 C16 1.4504 .
C15 H15A 0.9700 .
C15 H15B 0.9700 .
C16 C17 1.4425 .
C16 H16A 0.9700 .
C16 H16B 0.9700 .
C17 C18 1.5484 .
C17 H17A 0.9700 .
C17 H17B 0.9700 .
C18 H18A 0.9700 .
C18 H18B 0.9700 .
C19 C20 1.4956 .
C19 C24 1.5014 .
C19 H19A 0.9800 .
C20 C21 1.5316 .
C20 H20A 0.9700 .
C20 H20B 0.9700 .
C21 C22 1.4505 .
C21 H21A 0.9700 .
C21 H21B 0.9700 .
C22 C23 1.4422 .
C22 H22A 0.9700 .
C22 H22B 0.9700 .
C23 C24 1.5484 .
C23 H23A 0.9700 .
C23 H23B 0.9700 .
C24 H24A 0.9700 .
C24 H24B 0.9700 .
C25 C26 1.4950 .
C25 C30 1.5016 .
C25 H25A 0.9800 .
C26 C27 1.5319 .
C26 H26A 0.9700 .
C26 H26B 0.9700 .
C27 C28 1.4503 .
C27 H27A 0.9700 .
C27 H27B 0.9700 .
C28 C29 1.4423 .
C28 H28A 0.9700 .
C28 H28B 0.9700 .
C29 C30 1.5483 .
C29 H29A 0.9700 .
C29 H29B 0.9700 .
C30 H30A 0.9700 .
C30 H30B 0.9700 .
C31 C32 1.43(5) .
C31 C36 1.49(5) .
C31 H31A 0.9800 .
C32 C33 1.58(5) .
C32 H32A 0.9700 .
C32 H32B 0.9700 .
C33 C34 1.46(5) .
C33 H33A 0.9700 .
C33 H33B 0.9700 .
C34 C35 1.35(5) .
C34 H34A 0.9700 .
C34 H34B 0.9700 .
C35 C36 1.65(5) .
C35 H35A 0.9700 .
C35 H35B 0.9700 .
C36 H36A 0.9700 .
C36 H36B 0.9700 .
C37 C38 1.4955 .
C37 C42 1.5016 .
C37 H37A 0.9800 .
C38 C39 1.5313 .
C38 H38A 0.9700 .
C38 H38B 0.9700 .
C39 C40 1.4505 .
C39 H39A 0.9700 .
C39 H39B 0.9700 .
C40 C41 1.4424 .
C40 H40A 0.9700 .
C40 H40B 0.9700 .
C41 C42 1.5479 .
C41 H41A 0.9700 .
C41 H41B 0.9700 .
C42 H42A 0.9700 .
C42 H42B 0.9700 .
C43 C44 1.4956 .
C43 C48 1.5018 .
C43 H43A 0.9800 .
C44 C45 1.5316 .
C44 H44A 0.9700 .
C44 H44B 0.9700 .
C45 C46 1.4503 .
C45 H45A 0.9700 .
C45 H45B 0.9700 .
C46 C47 1.4424 .
C46 H46A 0.9700 .
C46 H46B 0.9700 .
C47 C48 1.5480 .
C47 H47A 0.9700 .
C47 H47B 0.9700 .
C48 H48A 0.9700 .
C48 H48B 0.9700 .
C49 C50 1.4955 .
C49 C54 1.5015 .
C49 H49A 0.9800 .
C50 C51 1.5316 .
C50 H50A 0.9700 .
C50 H50B 0.9700 .
C51 C52 1.4503 .
C51 H51A 0.9700 .
C51 H51B 0.9700 .
C52 C53 1.4424 .
C52 H52A 0.9700 .
C52 H52B 0.9700 .
C53 C54 1.5482 .
C53 H53A 0.9700 .
C53 H53B 0.9700 .
C54 H54A 0.9700 .
C54 H54B 0.9700 .
C55 C60 1.54(5) .
C55 C56 1.55(4) .
C55 H55A 0.9800 .
C56 C57 1.49(5) .
C56 H56A 0.9700 .
C56 H56B 0.9700 .
C57 C58 1.41(5) .
C57 H57A 0.9700 .
C57 H57B 0.9700 .
C58 C59 1.33(5) .
C58 H58A 0.9700 .
C58 H58B 0.9700 .
C59 C60 1.53(5) .
C59 H59A 0.9700 .
C59 H59B 0.9700 .
C60 H60A 0.9700 .
C60 H60B 0.9700 .
C61 C62 1.4957 .
C61 C66 1.5013 .
C61 H61A 0.9800 .
C62 C63 1.5317 .
C62 H62A 0.9700 .
C62 H62B 0.9700 .
C63 C64 1.4504 .
C63 H63A 0.9700 .
C63 H63B 0.9700 .
C64 C65 1.4423 .
C64 H64A 0.9700 .
C64 H64B 0.9700 .
C65 C66 1.5484 .
C65 H65A 0.9700 .
C65 H65B 0.9700 .
C66 H66A 0.9700 .
C66 H66B 0.9700 .
C67 C68 1.4955 .
C67 C72 1.5015 .
C67 H67A 0.9800 .
C68 C69 1.5317 .
C68 H68A 0.9700 .
C68 H68B 0.9700 .
C69 C70 1.4501 .
C69 H69A 0.9700 .
C69 H69B 0.9700 .
C70 C71 1.4423 .
C70 H70A 0.9700 .
C70 H70B 0.9700 .
C71 C72 1.5485 .
C71 H71A 0.9700 .
C71 H71B 0.9700 .
C72 H72A 0.9700 .
C72 H72B 0.9700 .
C73 C74 1.4954 .
C73 C78 1.5015 .
C73 H73A 0.9800 .
C74 C75 1.5319 .
C74 H74A 0.9700 .
C74 H74B 0.9700 .
C75 C76 1.4504 .
C75 H75A 0.9700 .
C75 H75B 0.9700 .
C76 C77 1.4425 .
C76 H76A 0.9700 .
C76 H76B 0.9700 .
C77 C78 1.5483 .
C77 H77A 0.9700 .
C77 H77B 0.9700 .
C78 H78A 0.9700 .
C78 H78B 0.9700 .
C79 C80 1.4955 .
C79 C84 1.5015 .
C79 H79A 0.9800 .
C80 C81 1.5315 .
C80 H80A 0.9700 .
C80 H80B 0.9700 .
C81 C82 1.4504 .
C81 H81A 0.9700 .
C81 H81B 0.9700 .
C82 C83 1.4428 .
C82 H82A 0.9700 .
C82 H82B 0.9700 .
C83 C84 1.5483 .
C83 H83A 0.9700 .
C83 H83B 0.9700 .
C84 H84A 0.9700 .
C84 H84B 0.9700 .
C85 C90 1.5073 .
C85 C86 1.6056 .
C85 H85A 0.9800 .
C86 C87 1.5316 .
C86 H86A 0.9700 .
C86 H86B 0.9700 .
C87 C88 1.4506 .
C87 H87A 0.9700 .
C87 H87B 0.9700 .
C88 C89 1.4422 .
C88 H88A 0.9700 .
C88 H88B 0.9700 .
C89 C90 1.5490 .
C89 H89A 0.9700 .
C89 H89B 0.9700 .
C90 H90A 0.9700 .
C90 H90B 0.9700 .
C91 C92 1.4958 .
C91 C96 1.5017 .
C91 H91A 0.9800 .
C92 C93 1.5316 .
C92 H92A 0.9700 .
C92 H92B 0.9700 .
C93 C94 1.4506 .
C93 H93A 0.9700 .
C93 H93B 0.9700 .
C94 C95 1.4426 .
C94 H94A 0.9700 .
C94 H94B 0.9700 .
C95 C96 1.5481 .
C95 H95A 0.9700 .
C95 H95B 0.9700 .
C96 H96A 0.9700 .
C96 H96B 0.9700 .
C97 C98 1.52(3) .
C98 C102 1.53(3) .
C99 C100 1.52(3) .
C100 C103 1.52(3) .
C101 C103 1.53(3) .
C102 C113 1.53(3) .
N2 C104 1.50(4) 8_465
N2 C104 1.50(4) .
N2 C105 1.67(5) .
N2 C105 1.67(5) 8_465
C104 C108 1.48(6) .
C105 C106 1.58(6) .
C106 C112 1.56(9) .
C107 C112 1.83(10) .
C108 C109 1.57(7) .
C109 C110 1.60(8) .
C110 C115 1.53(10) .
C113 C114 1.53(3) .
